data_7150105
loop_
_publ_author_name
'Liu, Yu'
'Zhao, Yan-Li'
'Chen, Yong'
'Guo, Dong-Sheng'

_publ_section_title
;
 Assembly behavior of inclusion complexes of beta-cyclodextrin with
 4-hydroxyazobenzene and 4-aminoazobenzene.
;
_journal_issue 4
_journal_name_full 'Organic &amp; biomolecular chemistry'
_journal_page_first 584
_journal_page_last 591
_journal_paper_doi 10.1039/b415946b
_journal_volume 3
_journal_year 2005
_chemical_formula_sum 'C108 H192 N4 O88'
_chemical_formula_weight 2954.66
_chemical_name_systematic
;
?
;
_space_group_IT_number 1
_symmetry_cell_setting triclinic
_symmetry_space_group_name_Hall 'P 1'
_symmetry_space_group_name_H-M 'P 1'
_atom_sites_solution_hydrogens geom
_atom_sites_solution_primary direct
_atom_sites_solution_secondary difmap
_audit_creation_method SHELXL-97
_cell_angle_alpha 112.852(3)
_cell_angle_beta 99.090(3)
_cell_angle_gamma 103.334(3)
_cell_formula_units_Z 1
_cell_length_a 15.440(2)
_cell_length_b 15.483(2)
_cell_length_c 17.971(3)
_cell_measurement_reflns_used 955
_cell_measurement_temperature 293(2)
_cell_measurement_theta_max 22.61
_cell_measurement_theta_min 3.17
_cell_volume 3702.5(9)
_computing_cell_refinement 'Bruker SMART'
_computing_data_collection 'Bruker SMART'
_computing_data_reduction 'Bruker SAINT'
_computing_molecular_graphics 'Bruker SHELXTL'
_computing_publication_material 'Bruker SHELXTL'
_computing_structure_refinement 'SHELXL-97 (Sheldrick, 1997)'
_computing_structure_solution 'SHELXS-97 (Sheldrick, 1990)'
_diffrn_ambient_temperature 293(2)
_diffrn_measured_fraction_theta_full 0.995
_diffrn_measured_fraction_theta_max 0.995
_diffrn_measurement_device_type 'CCD area detector'
_diffrn_measurement_method 'phi and omega scans'
_diffrn_radiation_monochromator graphite
_diffrn_radiation_source 'fine-focus sealed tube'
_diffrn_radiation_type MoK\a
_diffrn_radiation_wavelength 0.71073
_diffrn_reflns_av_R_equivalents 0.0368
_diffrn_reflns_av_sigmaI/netI 0.0809
_diffrn_reflns_limit_h_max 18
_diffrn_reflns_limit_h_min -18
_diffrn_reflns_limit_k_max 18
_diffrn_reflns_limit_k_min -14
_diffrn_reflns_limit_l_max 19
_diffrn_reflns_limit_l_min -21
_diffrn_reflns_number 20586
_diffrn_reflns_theta_full 25.00
_diffrn_reflns_theta_max 25.00
_diffrn_reflns_theta_min 1.28
_exptl_absorpt_coefficient_mu 0.116
_exptl_absorpt_correction_type none
_exptl_crystal_density_diffrn 1.325
_exptl_crystal_density_meas ?
_exptl_crystal_density_method 'not measured'
_exptl_crystal_F_000 1572
_exptl_crystal_size_max 0.24
_exptl_crystal_size_mid 0.20
_exptl_crystal_size_min 0.08
_refine_diff_density_max 0.780
_refine_diff_density_min -0.478
_refine_diff_density_rms 0.114
_refine_ls_abs_structure_details 'Flack H D (1983), Acta Cryst. A39, 876-881'
_refine_ls_extinction_coef 0.020(2)
_refine_ls_extinction_expression Fc^*^=kFc[1+0.001xFc^2^\l^3^/sin(2\q)]^-1/4^
_refine_ls_extinction_method SHELXL
_refine_ls_goodness_of_fit_ref 1.051
_refine_ls_hydrogen_treatment constr
_refine_ls_matrix_type full
_refine_ls_number_parameters 1896
_refine_ls_number_reflns 13004
_refine_ls_number_restraints 573
_refine_ls_restrained_S_all 1.160
_refine_ls_R_factor_all 0.1346
_refine_ls_R_factor_gt 0.0820
_refine_ls_shift/su_max 0.008
_refine_ls_shift/su_mean 0.000
_refine_ls_structure_factor_coef Fsqd
_refine_ls_weighting_details 'calc w=1/[\s^2^(Fo^2^)+(0.1474P)^2^+0.0000P] where P=(Fo^2^+2Fc^2^)/3'
_refine_ls_weighting_scheme calc
_refine_ls_wR_factor_gt 0.2006
_refine_ls_wR_factor_ref 0.2431
_reflns_number_gt 7958
_reflns_number_total 13004
_reflns_threshold_expression >2sigma(I)
_cod_data_source_file b415946b.txt
_cod_data_source_block 224219
_cod_depositor_comments
;
The following automatic conversions were performed:
'_symmetry_cell_setting' value 'Triclinic' changed to 'triclinic'
according to '/home/saulius/struct/CIF-dictionaries/cif_core.dic'
dictionary named 'cif_core.dic' version 2.4.1 from 2010-06-29.

Automatic conversion script
Id: cif_fix_enum 1527 2010-12-29 10:47:43Z saulius 

The following automatic conversions were performed:

'_exptl_crystal_density_meas' value 'NONE' was changed to '?' - the
value is perceived as not measured.

Automatic conversion script
Id: cif_fix_values 3008 2015-01-20 13:52:24Z robertas 
;
_cod_original_cell_volume 3702.6(9)
_cod_original_sg_symbol_H-M P1
_cod_database_code 7150105

loop_
_symmetry_equiv_pos_as_xyz
'x, y, z'

loop_
_atom_site_label
_atom_site_type_symbol
_atom_site_fract_x
_atom_site_fract_y
_atom_site_fract_z
_atom_site_U_iso_or_equiv
_atom_site_adp_type
_atom_site_occupancy
_atom_site_symmetry_multiplicity
_atom_site_calc_flag
_atom_site_refinement_flags
_atom_site_disorder_assembly
_atom_site_disorder_group
O1 O 0.4090(5) 1.0323(5) 0.8228(4) 0.0417(16) Uani 1 1 d . . .
O2 O 0.4816(5) 1.0943(7) 0.7127(5) 0.057(2) Uani 1 1 d . . .
H2 H 0.5136 1.1159 0.6876 0.086 Uiso 1 1 calc R . .
O3 O 0.6267(5) 1.0088(7) 0.7113(5) 0.058(2) Uani 1 1 d . . .
H3 H 0.6568 0.9715 0.7114 0.087 Uiso 1 1 calc R . .
O4 O 0.7196(8) 1.1626(10) 1.0311(7) 0.110(4) Uani 1 1 d . . .
H4 H 0.7301 1.1974 1.0816 0.164 Uiso 1 1 calc R . .
O5 O 0.5470(5) 1.1302(6) 0.9288(4) 0.0489(18) Uani 1 1 d . . .
O6 O 0.6589(5) 0.9447(5) 0.8398(5) 0.0466(17) Uani 1 1 d . . .
O7 O 0.7509(6) 0.9008(6) 0.7144(5) 0.0537(19) Uani 1 1 d . . .
H7 H 0.7972 0.9405 0.7157 0.080 Uiso 1 1 calc R . .
O8 O 0.7302(6) 0.7044(6) 0.6920(5) 0.0538(19) Uani 1 1 d . . .
H8 H 0.7446 0.7292 0.6610 0.081 Uiso 1 1 calc R . .
O9 O 0.8589(6) 0.8287(8) 1.0027(6) 0.070(2) Uani 1 1 d . . .
H9 H 0.8735 0.8017 1.0316 0.106 Uiso 1 1 calc R . .
O10 O 0.7762(5) 0.9306(5) 0.9291(4) 0.0453(17) Uani 1 1 d . . .
O11 O 0.6722(5) 0.6588(5) 0.8168(5) 0.0465(17) Uani 1 1 d . . .
O12 O 0.7070(5) 0.5138(6) 0.6847(5) 0.0505(18) Uani 1 1 d . . .
H12 H 0.7177 0.5727 0.6969 0.076 Uiso 1 1 calc R . .
O13 O 0.5458(6) 0.3567(5) 0.6496(5) 0.0520(18) Uani 1 1 d . . .
H13 H 0.4896 0.3302 0.6366 0.078 Uiso 1 1 calc R . .
O14 O 0.5932(11) 0.4454(13) 0.9630(9) 0.135(5) Uani 1 1 d . . .
H14 H 0.6104 0.4165 0.9221 0.203 Uiso 1 1 d R . .
O15 O 0.6780(6) 0.5688(6) 0.8947(5) 0.064(2) Uani 1 1 d . . .
O16 O 0.4457(5) 0.3917(5) 0.7723(4) 0.0453(16) Uani 1 1 d . . .
O17 O 0.3755(5) 0.2179(5) 0.6217(4) 0.0481(17) Uani 1 1 d . . .
H17 H 0.3682 0.1587 0.5962 0.072 Uiso 1 1 calc R . .
O18 O 0.1859(5) 0.2163(6) 0.6032(5) 0.0539(19) Uani 1 1 d . . .
H18 H 0.2046 0.1745 0.5719 0.081 Uiso 1 1 calc R . .
O19 O 0.2069(14) 0.2620(13) 0.8966(12) 0.099(9) Uani 0.56(3) 1 d PD A 1
H19 H 0.1841 0.2268 0.8461 0.148 Uiso 0.56(3) 1 d PR A 1
O19' O 0.3290(14) 0.4288(19) 0.9880(10) 0.097(10) Uani 0.44(3) 1 d PD A 2
H19' H 0.3144 0.4204 1.0272 0.145 Uiso 0.44(3) 1 d PR A 2
O20 O 0.3631(5) 0.3112(6) 0.8377(5) 0.0482(18) Uani 1 1 d . A .
O21 O 0.1540(5) 0.3509(5) 0.7455(5) 0.0492(18) Uani 1 1 d . . .
O22 O 0.0078(6) 0.2298(6) 0.5994(6) 0.064(2) Uani 1 1 d . . .
H22 H 0.0619 0.2468 0.5985 0.095 Uiso 1 1 calc R . .
O23 O -0.0624(6) 0.3823(6) 0.5965(5) 0.059(2) Uani 1 1 d . . .
H23 H -0.0626 0.4362 0.5989 0.088 Uiso 1 1 calc R . .
O24 O -0.0585(15) 0.4937(13) 0.9043(12) 0.160(7) Uani 1 1 d . . .
H24 H -0.0701 0.4339 0.8886 0.241 Uiso 1 1 calc R . .
O25 O 0.0485(7) 0.3835(6) 0.8234(5) 0.065(2) Uani 1 1 d . . .
O26 O 0.0073(5) 0.5639(5) 0.7495(4) 0.0416(16) Uani 1 1 d . . .
O27 O -0.1071(5) 0.5471(5) 0.6036(5) 0.0495(17) Uani 1 1 d . . .
H27 H -0.0607 0.5357 0.5911 0.074 Uiso 1 1 calc R . .
O28 O -0.0080(6) 0.7352(5) 0.6219(5) 0.055(2) Uani 1 1 d . . .
H28 H 0.0056 0.7955 0.6407 0.083 Uiso 1 1 calc R . .
O29 O -0.0173(6) 0.9008(6) 0.9301(5) 0.0536(19) Uani 1 1 d . . .
H29 H -0.0570 0.8790 0.9493 0.080 Uiso 1 1 calc R . .
O30 O -0.0430(5) 0.6906(5) 0.8312(4) 0.0418(16) Uani 1 1 d . . .
O31 O 0.1197(5) 0.8640(5) 0.7845(4) 0.0387(15) Uani 1 1 d . . .
O32 O 0.0940(6) 0.9292(6) 0.6618(5) 0.058(2) Uani 1 1 d . . .
H32 H 0.0471 0.8997 0.6690 0.087 Uiso 1 1 calc R . .
O33 O 0.2862(5) 1.0110(5) 0.6791(5) 0.0472(17) Uani 1 1 d . . .
H33 H 0.3172 0.9768 0.6578 0.071 Uiso 1 1 calc R . .
O34 O 0.3470(7) 1.1867(7) 1.0002(6) 0.083(3) Uani 1 1 d . . .
H34 H 0.3569 1.2173 1.0512 0.124 Uiso 1 1 calc R . .
O35 O 0.1950(5) 1.0239(5) 0.8875(5) 0.0523(19) Uani 1 1 d . . .
O36 O -0.0656(5) 0.4297(5) 0.3073(4) 0.0445(16) Uani 1 1 d . . .
O37 O -0.1488(6) 0.3909(5) 0.4288(5) 0.057(2) Uani 1 1 d . . .
H37 H -0.1152 0.4451 0.4374 0.086 Uiso 1 1 calc R . .
O38 O -0.0583(7) 0.2502(6) 0.4311(5) 0.061(2) Uani 1 1 d . . .
H38 H -0.0450 0.2974 0.4773 0.092 Uiso 1 1 calc R . .
O39 O -0.0982(8) 0.1694(9) 0.0652(7) 0.056(5) Uani 0.65(3) 1 d PD B 1
H39 H -0.0763 0.1372 0.0295 0.084 Uiso 0.65(3) 1 d PR B 1
O39' O -0.182(2) 0.073(3) 0.107(2) 0.27(5) Uani 0.35(3) 1 d PD B 2
H39' H -0.2110 0.0923 0.1408 0.400 Uiso 0.35(3) 1 d PR B 2
O40 O -0.1488(5) 0.2670(5) 0.2096(5) 0.0477(17) Uani 1 1 d . B .
O41 O 0.0277(5) 0.1851(5) 0.3000(4) 0.0433(16) Uani 1 1 d . . .
O42 O 0.0431(6) 0.1193(7) 0.4264(5) 0.058(2) Uani 1 1 d . . .
H42 H -0.0092 0.1190 0.4080 0.087 Uiso 1 1 calc R . .
O43 O 0.2388(5) 0.1590(6) 0.4557(5) 0.0508(18) Uani 1 1 d . . .
H43 H 0.2919 0.1954 0.4681 0.076 Uiso 1 1 calc R . .
O44 O 0.2042(6) -0.0311(6) 0.1458(5) 0.062(2) Uani 1 1 d . . .
H44 H 0.2502 -0.0379 0.1300 0.093 Uiso 1 1 calc R . .
O45 O 0.0696(5) 0.0535(5) 0.2141(5) 0.0470(17) Uani 1 1 d . . .
O46 O 0.3144(5) 0.1920(5) 0.3320(4) 0.0429(16) Uani 1 1 d . . .
O47 O 0.4309(5) 0.1894(6) 0.4674(5) 0.0520(18) Uani 1 1 d . . .
H47 H 0.3745 0.1631 0.4502 0.078 Uiso 1 1 calc R . .
O48 O 0.5803(5) 0.3637(6) 0.5035(5) 0.0535(19) Uani 1 1 d . . .
H48 H 0.5634 0.3499 0.5397 0.080 Uiso 1 1 calc R . .
O49 O 0.5750(8) 0.2453(8) 0.1980(7) 0.087(3) Uani 1 1 d . . .
H49 H 0.5596 0.1856 0.1840 0.131 Uiso 1 1 calc R . .
O50 O 0.4236(5) 0.1717(5) 0.2569(5) 0.0505(18) Uani 1 1 d . . .
O51 O 0.5734(5) 0.4321(5) 0.3794(4) 0.0414(15) Uani 1 1 d . . .
O52 O 0.7164(5) 0.5351(6) 0.5275(4) 0.0463(17) Uani 1 1 d . . .
H52 H 0.7706 0.5499 0.5532 0.069 Uiso 1 1 calc R . .
O53 O 0.7154(6) 0.7284(5) 0.5458(4) 0.0536(19) Uani 1 1 d . . .
H53 H 0.7040 0.7208 0.5863 0.080 Uiso 1 1 calc R . .
O54 O 0.7298(9) 0.6298(8) 0.2434(7) 0.095(3) Uani 1 1 d . . .
H54 H 0.7527 0.5850 0.2302 0.143 Uiso 1 1 calc R . .
O55 O 0.6637(5) 0.4961(5) 0.3102(4) 0.0468(17) Uani 1 1 d . . .
O56 O 0.6091(5) 0.7282(5) 0.4023(5) 0.0438(16) Uani 1 1 d . . .
O57 O 0.6932(5) 0.9073(6) 0.5502(5) 0.056(2) Uani 1 1 d . . .
H57 H 0.6754 0.8534 0.5507 0.084 Uiso 1 1 calc R . .
O58 O 0.5380(6) 0.9752(6) 0.5464(5) 0.056(2) Uani 1 1 d . . .
H58 H 0.4859 0.9797 0.5380 0.085 Uiso 1 1 calc R . .
O59 O 0.4711(13) 0.7270(12) 0.1670(8) 0.124(8) Uani 0.81(3) 1 d PD C 1
H59 H 0.4282 0.7077 0.1250 0.186 Uiso 0.81(3) 1 d PR C 1
O59' O 0.482(5) 0.906(2) 0.243(3) 0.11(3) Uani 0.19(3) 1 d PD C 2
H59' H 0.5331 0.9381 0.2767 0.170 Uiso 0.19(3) 1 d PR C 2
O60 O 0.5956(5) 0.8164(6) 0.3253(5) 0.056(2) Uani 1 1 d . C .
O61 O 0.3938(5) 0.8671(5) 0.3932(4) 0.0433(16) Uani 1 1 d . . .
O62 O 0.3674(5) 1.0148(6) 0.5351(4) 0.0493(18) Uani 1 1 d . . .
H62 H 0.4169 1.0056 0.5303 0.074 Uiso 1 1 calc R . .
O63 O 0.1847(5) 0.9000(6) 0.5100(5) 0.0554(19) Uani 1 1 d . . .
H63 H 0.1314 0.8621 0.4925 0.083 Uiso 1 1 calc R . .
O64 O 0.1036(6) 0.8436(7) 0.2033(6) 0.068(2) Uani 1 1 d . . .
H64 H 0.0490 0.8250 0.2022 0.102 Uiso 1 1 calc R . .
O65 O 0.2831(5) 0.8921(6) 0.3054(5) 0.0487(18) Uani 1 1 d . . .
O66 O 0.1006(5) 0.7330(5) 0.3482(4) 0.0428(16) Uani 1 1 d . . .
O67 O 0.0084(6) 0.7800(6) 0.4734(5) 0.059(2) Uani 1 1 d . . .
H67 H 0.0572 0.8140 0.4724 0.088 Uiso 1 1 calc R . .
O68 O -0.0658(6) 0.5848(6) 0.4551(5) 0.0550(19) Uani 1 1 d . . .
H68 H -0.1133 0.5999 0.4554 0.082 Uiso 1 1 calc R . .
O69 O -0.1916(9) 0.4753(10) 0.1380(9) 0.116(4) Uani 1 1 d . . .
H69 H -0.1923 0.5189 0.1230 0.174 Uiso 1 1 calc R . .
O70 O -0.0395(6) 0.6342(6) 0.2476(5) 0.063(2) Uani 1 1 d . . .
C1 C 0.4886(7) 1.1176(7) 0.8539(7) 0.042(2) Uani 1 1 d . . .
H1 H 0.4687 1.1760 0.8653 0.051 Uiso 1 1 calc R . .
C2 C 0.5388(8) 1.1050(8) 0.7870(8) 0.051(3) Uani 1 1 d . . .
H2A H 0.5920 1.1650 0.8077 0.061 Uiso 1 1 calc R . .
C3 C 0.5757(7) 1.0169(8) 0.7720(6) 0.042(2) Uani 1 1 d . . .
H3A H 0.5234 0.9559 0.7508 0.050 Uiso 1 1 calc R . .
C4 C 0.6359(7) 1.0332(7) 0.8528(7) 0.044(2) Uani 1 1 d . . .
H4A H 0.6920 1.0900 0.8723 0.053 Uiso 1 1 calc R . .
C5 C 0.5809(8) 1.0489(9) 0.9193(7) 0.052(3) Uani 1 1 d . . .
H5 H 0.5293 0.9886 0.9027 0.063 Uiso 1 1 calc R . .
C6 C 0.6435(12) 1.0789(15) 1.0054(9) 0.087(5) Uani 1 1 d . . .
H6A H 0.6080 1.0916 1.0462 0.104 Uiso 1 1 calc R . .
H6B H 0.6652 1.0244 1.0041 0.104 Uiso 1 1 calc R . .
C7 C 0.7537(7) 0.9519(8) 0.8606(7) 0.042(2) Uani 1 1 d . . .
H7A H 0.7923 1.0190 0.8746 0.050 Uiso 1 1 calc R . .
C8 C 0.7706(7) 0.8781(8) 0.7830(7) 0.042(2) Uani 1 1 d . . .
H8A H 0.8361 0.8828 0.7960 0.050 Uiso 1 1 calc R . .
C9 C 0.7134(7) 0.7751(8) 0.7618(6) 0.044(2) Uani 1 1 d . . .
H9A H 0.6477 0.7695 0.7483 0.052 Uiso 1 1 calc R . .
C10 C 0.7363(7) 0.7529(8) 0.8363(6) 0.043(2) Uani 1 1 d . . .
H10 H 0.7996 0.7501 0.8458 0.051 Uiso 1 1 calc R . .
C11 C 0.7268(7) 0.8328(8) 0.9159(7) 0.044(2) Uani 1 1 d . . .
H11 H 0.6611 0.8262 0.9099 0.053 Uiso 1 1 calc R . .
C12 C 0.7667(8) 0.8253(9) 0.9961(6) 0.048(3) Uani 1 1 d . . .
H12A H 0.7631 0.8796 1.0448 0.058 Uiso 1 1 calc R . .
H12B H 0.7309 0.7637 0.9942 0.058 Uiso 1 1 calc R . .
C13 C 0.7089(8) 0.5888(8) 0.8316(6) 0.045(2) Uani 1 1 d . . .
H13A H 0.7767 0.6151 0.8490 0.054 Uiso 1 1 calc R . .
C14 C 0.6769(7) 0.4941(8) 0.7494(7) 0.047(2) Uani 1 1 d . . .
H14A H 0.7054 0.4473 0.7584 0.056 Uiso 1 1 calc R . .
C15 C 0.5729(7) 0.4476(8) 0.7246(7) 0.043(2) Uani 1 1 d . . .
H15 H 0.5430 0.4927 0.7140 0.052 Uiso 1 1 calc R . .
C16 C 0.5458(8) 0.4298(8) 0.7956(7) 0.045(2) Uani 1 1 d . . .
H16 H 0.5724 0.3818 0.8047 0.054 Uiso 1 1 calc R . .
C17 C 0.5791(9) 0.5273(9) 0.8759(7) 0.059(3) Uani 1 1 d . . .
H17A H 0.5501 0.5734 0.8659 0.070 Uiso 1 1 calc R . .
C18 C 0.5570(13) 0.5162(14) 0.9510(9) 0.094(5) Uani 1 1 d . . .
H18A H 0.5839 0.5793 1.0006 0.112 Uiso 1 1 calc R . .
H18B H 0.4905 0.4953 0.9421 0.112 Uiso 1 1 calc R . .
C19 C 0.4052(8) 0.2986(8) 0.7713(7) 0.046(2) Uani 1 1 d . . .
H19A H 0.4529 0.2677 0.7771 0.055 Uiso 1 1 calc R . .
C20 C 0.3328(7) 0.2341(8) 0.6897(7) 0.043(2) Uani 1 1 d . . .
H20 H 0.3052 0.1700 0.6891 0.052 Uiso 1 1 calc R . .
C21 C 0.2567(7) 0.2785(8) 0.6787(7) 0.042(2) Uani 1 1 d . . .
H21 H 0.2838 0.3419 0.6779 0.050 Uiso 1 1 calc R . .
C22 C 0.2162(7) 0.2970(7) 0.7515(7) 0.043(2) Uani 1 1 d . A .
H22A H 0.1814 0.2333 0.7479 0.051 Uiso 1 1 calc R . .
C23 C 0.2913(8) 0.3557(8) 0.8364(7) 0.047(3) Uani 1 1 d . . .
H23A H 0.3187 0.4232 0.8437 0.057 Uiso 1 1 calc R A 1
C24 C 0.2554(10) 0.3613(10) 0.9105(8) 0.071(4) Uani 0.56(3) 1 d PD A 1
H24A H 0.3065 0.3931 0.9613 0.086 Uiso 0.56(3) 1 calc PR A 1
H24B H 0.2136 0.4002 0.9174 0.086 Uiso 0.56(3) 1 calc PR A 1
C24' C 0.2554(10) 0.3613(10) 0.9105(8) 0.071(4) Uani 0.44(3) 1 d PD A 2
H24C H 0.2025 0.3851 0.9091 0.086 Uiso 0.44(3) 1 calc PR A 2
H24D H 0.2355 0.2960 0.9084 0.086 Uiso 0.44(3) 1 calc PR A 2
C25 C 0.0629(8) 0.3157(9) 0.7507(8) 0.051(3) Uani 1 1 d . . .
H25 H 0.0537 0.2520 0.7528 0.062 Uiso 1 1 calc R . .
C26 C -0.0044(8) 0.3012(8) 0.6727(7) 0.050(3) Uani 1 1 d . . .
H26 H -0.0672 0.2749 0.6758 0.060 Uiso 1 1 calc R . .
C27 C 0.0038(8) 0.3967(8) 0.6692(7) 0.047(2) Uani 1 1 d . . .
H27A H 0.0662 0.4240 0.6657 0.056 Uiso 1 1 calc R . .
C28 C -0.0103(8) 0.4692(8) 0.7484(7) 0.045(2) Uani 1 1 d . . .
H28A H -0.0743 0.4455 0.7500 0.054 Uiso 1 1 calc R . .
C29 C 0.0573(10) 0.4766(9) 0.8260(8) 0.061(3) Uani 1 1 d . . .
H29A H 0.1211 0.5083 0.8283 0.073 Uiso 1 1 calc R . .
C30 C 0.0358(15) 0.5365(12) 0.9072(9) 0.091(5) Uani 1 1 d . . .
H30A H 0.0773 0.5381 0.9546 0.109 Uiso 1 1 calc R . .
H30B H 0.0460 0.6040 0.9149 0.109 Uiso 1 1 calc R . .
C31 C -0.0634(7) 0.6069(7) 0.7535(6) 0.038(2) Uani 1 1 d . . .
H31 H -0.1202 0.5577 0.7476 0.046 Uiso 1 1 calc R . .
C32 C -0.0805(7) 0.6331(7) 0.6808(6) 0.037(2) Uani 1 1 d . . .
H32A H -0.1305 0.6623 0.6838 0.044 Uiso 1 1 calc R . .
C33 C 0.0070(7) 0.7088(8) 0.6901(6) 0.043(2) Uani 1 1 d . . .
H33A H 0.0574 0.6801 0.6877 0.051 Uiso 1 1 calc R . .
C34 C 0.0323(7) 0.7982(7) 0.7731(6) 0.040(2) Uani 1 1 d . . .
H34A H -0.0147 0.8313 0.7736 0.047 Uiso 1 1 calc R . .
C35 C 0.0401(7) 0.7694(7) 0.8460(7) 0.042(2) Uani 1 1 d . . .
H35 H 0.0931 0.7450 0.8494 0.051 Uiso 1 1 calc R . .
C36 C 0.0531(8) 0.8535(8) 0.9307(6) 0.047(3) Uani 1 1 d . . .
H36A H 0.0520 0.8281 0.9722 0.057 Uiso 1 1 calc R . .
H36B H 0.1134 0.9024 0.9472 0.057 Uiso 1 1 calc R . .
C37 C 0.1290(7) 0.9649(7) 0.8080(7) 0.042(2) Uani 1 1 d . . .
H37A H 0.0691 0.9750 0.8114 0.051 Uiso 1 1 calc R . .
C38 C 0.1606(7) 0.9929(7) 0.7414(7) 0.042(2) Uani 1 1 d . . .
H38A H 0.1635 1.0615 0.7557 0.050 Uiso 1 1 calc R . .
C39 C 0.2546(7) 0.9836(7) 0.7393(6) 0.039(2) Uani 1 1 d . . .
H39'' H 0.2506 0.9144 0.7235 0.047 Uiso 1 1 calc R . .
C40 C 0.3227(6) 1.0471(7) 0.8253(6) 0.037(2) Uani 1 1 d . . .
H40 H 0.3297 1.1169 0.8407 0.045 Uiso 1 1 calc R . .
C41 C 0.2868(7) 1.0190(8) 0.8907(6) 0.044(2) Uani 1 1 d . . .
H41 H 0.2864 0.9515 0.8790 0.053 Uiso 1 1 calc R . .
C42 C 0.3440(9) 1.0890(11) 0.9796(8) 0.065(4) Uani 1 1 d . . .
H42A H 0.3180 1.0683 1.0181 0.078 Uiso 1 1 calc R . .
H42B H 0.4066 1.0857 0.9864 0.078 Uiso 1 1 calc R . .
C43 C -0.1461(7) 0.3468(7) 0.2822(6) 0.041(2) Uani 1 1 d . . .
H43A H -0.2016 0.3658 0.2728 0.049 Uiso 1 1 calc R . .
C44 C -0.1430(8) 0.3160(8) 0.3533(7) 0.048(3) Uani 1 1 d . . .
H44A H -0.1977 0.2579 0.3348 0.057 Uiso 1 1 calc R . .
C45 C -0.0591(7) 0.2843(8) 0.3683(7) 0.046(2) Uani 1 1 d . . .
H45 H -0.0032 0.3408 0.3865 0.055 Uiso 1 1 calc R . .
C46 C -0.0596(7) 0.2027(8) 0.2874(7) 0.045(2) Uani 1 1 d . B .
H46 H -0.1097 0.1423 0.2739 0.054 Uiso 1 1 calc R . .
C47 C -0.0718(7) 0.2291(8) 0.2160(6) 0.039(2) Uani 1 1 d . . .
H47A H -0.0150 0.2802 0.2247 0.047 Uiso 1 1 calc R B 1
C48 C -0.0901(11) 0.1417(11) 0.1325(7) 0.068(4) Uani 0.65(3) 1 d PD B 1
H48A H -0.0399 0.1140 0.1340 0.082 Uiso 0.65(3) 1 calc PR B 1
H48B H -0.1469 0.0911 0.1227 0.082 Uiso 0.65(3) 1 calc PR B 1
C48' C -0.0901(11) 0.1417(11) 0.1325(7) 0.068(4) Uani 0.35(3) 1 d PD B 2
H48C H -0.0825 0.1650 0.0903 0.082 Uiso 0.35(3) 1 calc PR B 2
H48D H -0.0451 0.1080 0.1367 0.082 Uiso 0.35(3) 1 calc PR B 2
C49 C 0.0294(8) 0.0872(8) 0.2807(7) 0.048(3) Uani 1 1 d . . .
H49A H -0.0341 0.0428 0.2647 0.057 Uiso 1 1 calc R . .
C50 C 0.0851(7) 0.0900(8) 0.3598(6) 0.041(2) Uani 1 1 d . . .
H50 H 0.0876 0.0232 0.3471 0.050 Uiso 1 1 calc R . .
C51 C 0.1843(7) 0.1590(7) 0.3839(6) 0.040(2) Uani 1 1 d . . .
H51 H 0.1835 0.2263 0.3965 0.048 Uiso 1 1 calc R . .
C52 C 0.2250(7) 0.1220(8) 0.3110(6) 0.041(2) Uani 1 1 d . . .
H52A H 0.2317 0.0576 0.3024 0.049 Uiso 1 1 calc R . .
C53 C 0.1644(7) 0.1120(8) 0.2300(7) 0.044(2) Uani 1 1 d . . .
H53A H 0.1658 0.1780 0.2361 0.053 Uiso 1 1 calc R . .
C54 C 0.1943(8) 0.0604(9) 0.1527(7) 0.054(3) Uani 1 1 d . . .
H54A H 0.1488 0.0487 0.1030 0.065 Uiso 1 1 calc R . .
H54B H 0.2529 0.1030 0.1554 0.065 Uiso 1 1 calc R . .
C55 C 0.3893(7) 0.1571(8) 0.3213(7) 0.044(2) Uani 1 1 d . . .
H55 H 0.3683 0.0859 0.3051 0.053 Uiso 1 1 calc R . .
C56 C 0.4646(7) 0.2077(8) 0.4037(7) 0.045(2) Uani 1 1 d . . .
H56 H 0.5143 0.1786 0.3951 0.054 Uiso 1 1 calc R . .
C57 C 0.5044(7) 0.3162(8) 0.4271(6) 0.043(2) Uani 1 1 d . . .
H57A H 0.4561 0.3474 0.4362 0.051 Uiso 1 1 calc R . .
C58 C 0.5398(7) 0.3286(7) 0.3577(6) 0.039(2) Uani 1 1 d . . .
H58A H 0.5903 0.3005 0.3505 0.047 Uiso 1 1 calc R . .
C59 C 0.4611(8) 0.2749(8) 0.2756(6) 0.047(3) Uani 1 1 d . . .
H59'' H 0.4123 0.3059 0.2810 0.057 Uiso 1 1 calc R . .
C60 C 0.4969(9) 0.2770(9) 0.2023(7) 0.060(3) Uani 1 1 d . . .
H60A H 0.4481 0.2346 0.1504 0.072 Uiso 1 1 calc R . .
H60B H 0.5127 0.3438 0.2075 0.072 Uiso 1 1 calc R . .
C61 C 0.6637(7) 0.4718(7) 0.3763(6) 0.039(2) Uani 1 1 d . . .
H61 H 0.6956 0.4225 0.3697 0.047 Uiso 1 1 calc R . .
C62 C 0.7131(7) 0.5615(7) 0.4605(6) 0.038(2) Uani 1 1 d . . .
H62A H 0.7768 0.5891 0.4602 0.045 Uiso 1 1 calc R . .
C63 C 0.6656(7) 0.6390(7) 0.4698(6) 0.037(2) Uani 1 1 d . . .
H63A H 0.6020 0.6135 0.4713 0.044 Uiso 1 1 calc R . .
C64 C 0.6648(7) 0.6644(7) 0.3963(7) 0.039(2) Uani 1 1 d . . .
H64A H 0.7281 0.6990 0.3996 0.047 Uiso 1 1 calc R . .
C65 C 0.6223(8) 0.5718(8) 0.3121(7) 0.048(3) Uani 1 1 d . . .
H65 H 0.5561 0.5456 0.3059 0.057 Uiso 1 1 calc R . .
C66 C 0.6322(12) 0.5893(10) 0.2378(8) 0.074(4) Uani 1 1 d . . .
H66A H 0.6039 0.5275 0.1871 0.089 Uiso 1 1 calc R . .
H66B H 0.6002 0.6352 0.2343 0.089 Uiso 1 1 calc R . .
C67 C 0.6452(7) 0.8177(9) 0.3973(7) 0.048(3) Uani 1 1 d . . .
H67A H 0.7099 0.8269 0.3963 0.058 Uiso 1 1 calc R . .
C68 C 0.6416(7) 0.9031(8) 0.4755(7) 0.047(2) Uani 1 1 d . . .
H68A H 0.6688 0.9652 0.4727 0.056 Uiso 1 1 calc R . .
C69 C 0.5425(7) 0.8927(8) 0.4757(6) 0.041(2) Uani 1 1 d . . .
H69A H 0.5148 0.8315 0.4796 0.049 Uiso 1 1 calc R . .
C70 C 0.4893(7) 0.8872(7) 0.3941(6) 0.039(2) Uani 1 1 d . C .
H70 H 0.5124 0.9505 0.3920 0.047 Uiso 1 1 calc R . .
C71 C 0.4990(8) 0.8053(9) 0.3197(7) 0.050(3) Uani 1 1 d . . .
H71 H 0.4679 0.7413 0.3177 0.060 Uiso 1 1 calc R C 1
C72 C 0.4591(12) 0.8070(13) 0.2365(8) 0.088(5) Uani 0.81(3) 1 d PD C 1
H72A H 0.3938 0.7998 0.2287 0.106 Uiso 0.81(3) 1 calc PR C 1
H72B H 0.4905 0.8699 0.2380 0.106 Uiso 0.81(3) 1 calc PR C 1
C72' C 0.4591(12) 0.8070(13) 0.2365(8) 0.088(5) Uani 0.19(3) 1 d PD C 2
H72C H 0.4827 0.7669 0.1933 0.106 Uiso 0.19(3) 1 calc PR C 2
H72D H 0.3922 0.7777 0.2196 0.106 Uiso 0.19(3) 1 calc PR C 2
C73 C 0.3500(7) 0.9354(7) 0.3861(7) 0.040(2) Uani 1 1 d . . .
H73 H 0.3967 0.9945 0.3924 0.048 Uiso 1 1 calc R . .
C74 C 0.3015(7) 0.9647(7) 0.4555(6) 0.041(2) Uani 1 1 d . . .
H74 H 0.2688 1.0095 0.4484 0.049 Uiso 1 1 calc R . .
C75 C 0.2311(7) 0.8725(7) 0.4461(6) 0.040(2) Uani 1 1 d . . .
H75 H 0.2625 0.8262 0.4520 0.048 Uiso 1 1 calc R . .
C76 C 0.1624(7) 0.8246(7) 0.3598(6) 0.038(2) Uani 1 1 d . . .
H76 H 0.1268 0.8685 0.3566 0.046 Uiso 1 1 calc R . .
C77 C 0.2094(8) 0.8031(7) 0.2899(6) 0.042(2) Uani 1 1 d . . .
H77 H 0.2366 0.7512 0.2877 0.051 Uiso 1 1 calc R . .
C78 C 0.1452(9) 0.7707(10) 0.2053(7) 0.057(3) Uani 1 1 d . . .
H78A H 0.1795 0.7576 0.1635 0.069 Uiso 1 1 calc R . .
H78B H 0.0969 0.7095 0.1907 0.069 Uiso 1 1 calc R . .
C79 C 0.0051(8) 0.7162(8) 0.3263(7) 0.050(3) Uani 1 1 d . . .
H79 H -0.0057 0.7750 0.3235 0.060 Uiso 1 1 calc R . .
C80 C -0.0352(7) 0.6990(8) 0.3930(7) 0.049(3) Uani 1 1 d . . .
H80 H -0.1011 0.6926 0.3788 0.058 Uiso 1 1 calc R . .
C81 C -0.0274(7) 0.6034(7) 0.3941(7) 0.042(2) Uani 1 1 d . . .
H81 H 0.0380 0.6078 0.4065 0.051 Uiso 1 1 calc R . .
C82 C -0.0779(7) 0.5203(7) 0.3087(7) 0.044(2) Uani 1 1 d . . .
H82 H -0.1440 0.5135 0.2965 0.053 Uiso 1 1 calc R . .
C83 C -0.0367(9) 0.5416(8) 0.2416(7) 0.059(3) Uani 1 1 d . . .
H83 H 0.0269 0.5397 0.2487 0.070 Uiso 1 1 calc R . .
C84 C -0.0964(13) 0.4687(12) 0.1531(8) 0.089(5) Uani 1 1 d . . .
H84A H -0.0676 0.4819 0.1128 0.107 Uiso 1 1 calc R . .
H84B H -0.0998 0.4020 0.1446 0.107 Uiso 1 1 calc R . .
C101 C 0.3733(6) 0.8782(5) 1.0396(3) 0.106(6) Uani 1 1 d GDU . .
C102 C 0.2866(5) 0.8212(6) 0.9830(3) 0.146(9) Uani 1 1 d GDU . .
H102 H 0.2336 0.8325 0.9973 0.175 Uiso 1 1 calc R . .
C103 C 0.2793(5) 0.7472(5) 0.9050(3) 0.135(8) Uani 1 1 d GDU . .
H103 H 0.2213 0.7090 0.8671 0.162 Uiso 1 1 calc R . .
C104 C 0.3585(5) 0.7303(4) 0.8836(3) 0.124(7) Uani 1 1 d GDU . .
C105 C 0.4452(5) 0.7873(5) 0.9402(3) 0.166(11) Uani 1 1 d GDU . .
H105 H 0.4982 0.7760 0.9259 0.199 Uiso 1 1 calc R . .
C106 C 0.4525(5) 0.8613(5) 1.0183(3) 0.162(10) Uani 1 1 d GDU . .
H106 H 0.5105 0.8994 1.0561 0.194 Uiso 1 1 calc R . .
C111 C 0.3083(7) 0.4310(4) 0.5129(3) 0.192(12) Uani 1 1 d GDU . .
H111 H 0.2960 0.3864 0.4569 0.230 Uiso 1 1 calc R . .
C112 C 0.2376(7) 0.4328(3) 0.5522(3) 0.205(13) Uani 1 1 d GDU . .
H112 H 0.1780 0.3895 0.5224 0.246 Uiso 1 1 calc R . .
C113 C 0.2561(6) 0.4995(3) 0.6359(3) 0.216(13) Uani 1 1 d GDU . .
H113 H 0.2088 0.5007 0.6621 0.259 Uiso 1 1 calc R . .
C114 C 0.3452(5) 0.5643(4) 0.6803(3) 0.192(11) Uani 1 1 d GDU . .
C115 C 0.4159(5) 0.5625(6) 0.6410(3) 0.222(14) Uani 1 1 d GDU . .
H115 H 0.4755 0.6059 0.6708 0.267 Uiso 1 1 calc R . .
C116 C 0.3975(6) 0.4959(6) 0.5573(3) 0.199(13) Uani 1 1 d GDU . .
H116 H 0.4448 0.4946 0.5311 0.239 Uiso 1 1 calc R . .
C121 C 0.2143(6) 0.2996(5) 0.1226(3) 0.089(4) Uani 1 1 d GDU . .
C122 C 0.3046(6) 0.3632(6) 0.1627(3) 0.139(9) Uani 1 1 d GDU . .
H122 H 0.3518 0.3515 0.1379 0.167 Uiso 1 1 calc R . .
C123 C 0.3243(5) 0.4444(6) 0.2399(3) 0.128(8) Uani 1 1 d GDU . .
H123 H 0.3848 0.4869 0.2667 0.154 Uiso 1 1 calc R . .
C124 C 0.2537(5) 0.4619(4) 0.2770(3) 0.097(5) Uani 1 1 d GDU . .
C125 C 0.1634(5) 0.3983(5) 0.2369(3) 0.120(7) Uani 1 1 d GDU . .
H125 H 0.1162 0.4101 0.2617 0.144 Uiso 1 1 calc R . .
C126 C 0.1437(6) 0.3172(6) 0.1597(3) 0.116(7) Uani 1 1 d GDU . .
H126 H 0.0832 0.2746 0.1329 0.139 Uiso 1 1 calc R . .
C131 C 0.3572(7) 0.7877(3) 0.6464(3) 0.153(9) Uani 1 1 d GDU . .
H131 H 0.3816 0.8368 0.7014 0.183 Uiso 1 1 calc R . .
C132 C 0.4143(7) 0.7693(4) 0.5935(3) 0.201(14) Uani 1 1 d GDU . .
H132 H 0.4768 0.8062 0.6132 0.241 Uiso 1 1 calc R . .
C133 C 0.3779(6) 0.6958(4) 0.5113(3) 0.196(12) Uani 1 1 d GDU . .
H133 H 0.4161 0.6835 0.4759 0.235 Uiso 1 1 calc R . .
C134 C 0.2844(5) 0.6406(3) 0.4819(3) 0.185(11) Uani 1 1 d GDU . .
C135 C 0.2273(5) 0.6590(5) 0.5348(3) 0.217(14) Uani 1 1 d GDU . .
H135 H 0.1648 0.6222 0.5151 0.261 Uiso 1 1 calc R . .
C136 C 0.2637(6) 0.7325(4) 0.6170(3) 0.205(14) Uani 1 1 d GDU . .
H136 H 0.2255 0.7448 0.6524 0.246 Uiso 1 1 calc R . .
N1 N 0.3850(9) 0.6671(6) 0.8154(5) 0.210(11) Uani 1 1 d DU . .
N2 N 0.3304(9) 0.6160(6) 0.7601(5) 0.243(13) Uani 1 1 d DU . .
N3 N 0.2871(8) 0.5501(6) 0.3578(4) 0.155(7) Uani 1 1 d DU . .
N4 N 0.2363(8) 0.5606(6) 0.3965(5) 0.202(11) Uani 1 1 d DU . .
O71 O 0.3758(9) 0.9428(11) 1.1228(8) 0.116(4) Uani 1 1 d U . .
H71A H 0.4262 0.9564 1.1550 0.173 Uiso 1 1 calc R . .
O72 O 0.1949(8) 0.2273(8) 0.0438(8) 0.099(4) Uani 1 1 d U . .
H72 H 0.1495 0.1814 0.0353 0.148 Uiso 1 1 calc R . .
O73 O 0.0206(8) 0.0976(7) 0.9746(7) 0.089(3) Uani 1 1 d U . .
O74 O 0.6628(8) 0.3218(8) 0.1073(7) 0.088(3) Uani 1 1 d U . .
O75 O 0.9152(7) 0.7839(10) 0.1333(8) 0.101(4) Uani 1 1 d U . .
O76 O 0.4966(9) 0.3488(9) 0.0380(8) 0.112(4) Uani 1 1 d U . .
O77 O 0.0735(12) 0.0268(10) 0.5648(12) 0.149(6) Uani 1 1 d U . .
O78 O 0.8127(12) 0.8078(12) 0.2502(11) 0.143(5) Uani 1 1 d U . .
O79 O 0.8831(8) 0.8521(10) 0.5381(10) 0.125(5) Uani 1 1 d U . .
O80 O 0.5611(12) 0.0643(12) 0.2024(13) 0.159(7) Uani 1 1 d U . .
O81 O 0.008(2) 0.1632(17) 0.8521(16) 0.212(10) Uani 1 1 d U . .
O82 O 0.911(2) 0.9426(18) 0.4168(17) 0.123(9) Uani 0.50 1 d PU . .
O83 O 0.6379(17) 0.783(2) 0.1380(17) 0.114(8) Uani 0.50 1 d PU . .
O84 O 0.847(2) 0.5721(18) 0.0240(14) 0.113(8) Uani 0.50 1 d PU . .
O85 O 0.7518(14) 0.3413(16) 0.607(2) 0.124(11) Uani 0.50 1 d PU . .
O86 O 0.9149(17) 0.011(2) 0.7098(16) 0.127(10) Uani 0.50 1 d PU . .
O87 O 0.643(2) 0.093(2) 0.370(2) 0.139(11) Uani 0.50 1 d PU . .
O88 O 0.5787(17) 0.1594(17) 0.545(3) 0.154(15) Uani 0.50 1 d PU . .
O89 O 0.603(3) 0.200(3) 0.658(4) 0.20(2) Uani 0.50 1 d PU . .
O90 O 0.7292(18) 0.289(2) 0.487(2) 0.132(10) Uani 0.50 1 d PU . .
O91 O 0.700(2) 0.991(3) 0.168(2) 0.160(13) Uani 0.50 1 d PU . .
O92 O 0.789(2) 0.112(3) 0.657(3) 0.21(2) Uani 0.50 1 d PU . .
O93 O 0.292(5) 0.595(5) 0.072(5) 0.20(4) Uani 0.25 1 d PU . .
O94 O 0.193(6) 0.537(4) 0.098(5) 0.18(3) Uani 0.25 1 d PU . .
O95 O 0.807(3) 0.073(5) 0.414(7) 0.22(3) Uani 0.25 1 d PU . .
O96 O 0.986(6) 0.338(4) 0.963(4) 0.18(3) Uani 0.25 1 d PU . .
O97 O 0.728(5) 0.320(3) 0.931(4) 0.15(2) Uani 0.25 1 d PU . .
O98 O 0.865(4) 0.061(4) 0.562(3) 0.112(15) Uani 0.25 1 d PU . .

loop_
_atom_site_aniso_label
_atom_site_aniso_U_11
_atom_site_aniso_U_22
_atom_site_aniso_U_33
_atom_site_aniso_U_23
_atom_site_aniso_U_13
_atom_site_aniso_U_12
O1 0.037(4) 0.037(4) 0.044(4) 0.011(3) 0.008(3) 0.013(3)
O2 0.052(4) 0.074(5) 0.062(5) 0.040(5) 0.018(4) 0.031(4)
O3 0.055(5) 0.081(6) 0.053(5) 0.032(4) 0.021(4) 0.043(4)
O4 0.074(7) 0.129(10) 0.064(6) -0.018(6) -0.020(5) 0.056(7)
O5 0.053(4) 0.054(4) 0.028(4) 0.005(3) 0.004(3) 0.025(4)
O6 0.046(4) 0.039(4) 0.050(4) 0.014(3) 0.010(3) 0.016(3)
O7 0.069(5) 0.057(5) 0.052(5) 0.035(4) 0.024(4) 0.027(4)
O8 0.080(5) 0.055(4) 0.035(4) 0.020(4) 0.022(4) 0.033(4)
O9 0.059(5) 0.107(7) 0.067(6) 0.061(6) 0.013(4) 0.028(5)
O10 0.052(4) 0.044(4) 0.034(4) 0.012(3) 0.006(3) 0.018(3)
O11 0.045(4) 0.044(4) 0.047(4) 0.022(4) 0.008(3) 0.008(3)
O12 0.052(4) 0.047(4) 0.056(5) 0.024(4) 0.022(4) 0.013(4)
O13 0.057(4) 0.046(4) 0.039(4) 0.011(3) 0.014(4) 0.004(4)
O14 0.151(12) 0.178(14) 0.104(10) 0.103(11) 0.036(9) 0.029(11)
O15 0.079(6) 0.057(5) 0.036(4) 0.021(4) 0.001(4) -0.004(4)
O16 0.052(4) 0.038(4) 0.043(4) 0.019(3) 0.010(3) 0.009(3)
O17 0.061(5) 0.040(4) 0.039(4) 0.014(3) 0.013(4) 0.017(4)
O18 0.053(4) 0.065(5) 0.036(4) 0.013(4) 0.012(3) 0.021(4)
O19 0.103(16) 0.130(19) 0.082(14) 0.073(14) 0.031(11) 0.020(13)
O19' 0.101(19) 0.14(2) 0.041(13) 0.029(14) 0.023(12) 0.039(16)
O20 0.057(4) 0.058(4) 0.038(4) 0.028(4) 0.018(3) 0.018(4)
O21 0.058(4) 0.040(4) 0.057(5) 0.024(4) 0.022(4) 0.018(3)
O22 0.060(5) 0.044(4) 0.075(6) 0.009(4) 0.020(5) 0.027(4)
O23 0.065(5) 0.050(4) 0.049(5) 0.013(4) -0.001(4) 0.024(4)
O24 0.23(2) 0.156(14) 0.147(14) 0.065(12) 0.138(15) 0.102(15)
O25 0.101(7) 0.066(5) 0.064(5) 0.040(5) 0.048(5) 0.054(5)
O26 0.037(4) 0.041(4) 0.047(4) 0.019(3) 0.013(3) 0.012(3)
O27 0.048(4) 0.043(4) 0.045(4) 0.010(3) 0.008(3) 0.012(3)
O28 0.076(5) 0.038(4) 0.038(4) 0.016(3) 0.003(4) 0.001(4)
O29 0.068(5) 0.044(4) 0.049(5) 0.015(4) 0.027(4) 0.019(4)
O30 0.045(4) 0.035(4) 0.038(4) 0.010(3) 0.013(3) 0.008(3)
O31 0.044(4) 0.029(3) 0.037(4) 0.009(3) 0.013(3) 0.008(3)
O32 0.050(4) 0.054(5) 0.052(5) 0.023(4) -0.002(4) -0.002(4)
O33 0.051(4) 0.045(4) 0.039(4) 0.019(3) 0.009(3) 0.006(3)
O34 0.066(6) 0.074(6) 0.048(5) -0.016(5) 0.013(5) -0.005(5)
O35 0.048(4) 0.044(4) 0.036(4) -0.004(3) 0.010(3) 0.005(3)
O36 0.043(4) 0.040(4) 0.044(4) 0.012(3) 0.013(3) 0.012(3)
O37 0.071(5) 0.040(4) 0.056(5) 0.010(4) 0.030(4) 0.022(4)
O38 0.093(6) 0.062(5) 0.047(5) 0.027(4) 0.028(5) 0.047(5)
O39 0.061(8) 0.065(9) 0.041(8) 0.014(6) 0.013(6) 0.035(7)
O39' 0.59(15) 0.07(3) 0.04(2) -0.036(19) 0.03(4) 0.08(5)
O40 0.045(4) 0.041(4) 0.044(4) 0.008(3) 0.002(3) 0.018(3)
O41 0.040(4) 0.040(4) 0.043(4) 0.013(3) 0.000(3) 0.017(3)
O42 0.053(5) 0.073(5) 0.059(5) 0.032(4) 0.027(4) 0.028(4)
O43 0.051(4) 0.066(5) 0.036(4) 0.022(4) 0.008(3) 0.025(4)
O44 0.076(6) 0.059(5) 0.051(5) 0.014(4) 0.021(4) 0.039(4)
O45 0.040(4) 0.049(4) 0.044(4) 0.012(3) 0.008(3) 0.018(3)
O46 0.039(4) 0.036(4) 0.045(4) 0.013(3) 0.006(3) 0.007(3)
O47 0.050(4) 0.055(5) 0.048(4) 0.028(4) 0.008(4) 0.005(4)
O48 0.055(4) 0.058(5) 0.034(4) 0.018(4) 0.006(3) 0.002(4)
O49 0.115(9) 0.083(7) 0.066(6) 0.022(6) 0.048(6) 0.039(6)
O50 0.054(4) 0.042(4) 0.038(4) 0.008(3) 0.009(3) 0.003(3)
O51 0.039(4) 0.041(4) 0.039(4) 0.014(3) 0.010(3) 0.014(3)
O52 0.040(4) 0.061(5) 0.036(4) 0.023(4) 0.002(3) 0.017(4)
O53 0.082(5) 0.041(4) 0.028(4) 0.010(3) 0.008(4) 0.019(4)
O54 0.135(10) 0.082(7) 0.084(8) 0.045(6) 0.059(7) 0.030(7)
O55 0.060(4) 0.043(4) 0.035(4) 0.015(3) 0.017(3) 0.014(4)
O56 0.039(4) 0.047(4) 0.059(5) 0.032(4) 0.021(3) 0.016(3)
O57 0.047(4) 0.055(5) 0.062(5) 0.027(4) -0.003(4) 0.018(4)
O58 0.057(5) 0.061(5) 0.040(4) 0.011(4) 0.001(4) 0.028(4)
O59 0.167(16) 0.143(15) 0.042(8) 0.013(8) 0.012(8) 0.076(13)
O59' 0.19(7) 0.13(6) 0.04(3) 0.04(3) 0.02(4) 0.08(5)
O60 0.057(5) 0.080(6) 0.056(5) 0.043(4) 0.027(4) 0.038(4)
O61 0.043(4) 0.043(4) 0.046(4) 0.020(3) 0.009(3) 0.019(3)
O62 0.041(4) 0.048(4) 0.040(4) 0.008(3) 0.001(3) 0.010(3)
O63 0.043(4) 0.067(5) 0.035(4) 0.012(4) 0.005(3) 0.001(4)
O64 0.051(5) 0.088(6) 0.065(6) 0.043(5) -0.004(4) 0.021(5)
O65 0.043(4) 0.057(5) 0.046(4) 0.028(4) 0.004(3) 0.012(4)
O66 0.039(4) 0.036(4) 0.049(4) 0.018(3) 0.006(3) 0.009(3)
O67 0.055(5) 0.040(4) 0.057(5) 0.003(4) 0.020(4) 0.002(4)
O68 0.064(5) 0.048(4) 0.044(4) 0.015(4) 0.023(4) 0.006(4)
O69 0.098(9) 0.117(10) 0.098(9) 0.053(8) -0.030(7) 0.000(7)
O70 0.061(5) 0.065(5) 0.051(5) 0.033(4) -0.005(4) -0.002(4)
C1 0.041(6) 0.032(5) 0.044(6) 0.008(5) 0.010(5) 0.013(4)
C2 0.042(6) 0.046(6) 0.059(7) 0.022(6) 0.005(5) 0.014(5)
C3 0.045(6) 0.043(6) 0.032(5) 0.010(5) 0.010(4) 0.017(5)
C4 0.043(6) 0.031(5) 0.044(6) 0.006(5) 0.001(5) 0.012(4)
C5 0.057(7) 0.061(7) 0.038(6) 0.013(5) 0.009(5) 0.035(6)
C6 0.099(12) 0.130(14) 0.045(8) 0.031(9) 0.015(8) 0.077(12)
C7 0.041(5) 0.037(5) 0.044(6) 0.019(5) 0.003(5) 0.013(4)
C8 0.038(5) 0.049(6) 0.047(6) 0.028(5) 0.013(5) 0.016(5)
C9 0.044(6) 0.052(6) 0.030(5) 0.011(5) 0.007(4) 0.021(5)
C10 0.043(6) 0.048(6) 0.039(6) 0.022(5) 0.009(5) 0.015(5)
C11 0.043(6) 0.052(6) 0.041(6) 0.019(5) 0.014(5) 0.022(5)
C12 0.053(6) 0.051(6) 0.030(5) 0.013(5) 0.011(5) 0.007(5)
C13 0.054(6) 0.044(6) 0.032(5) 0.017(5) 0.004(5) 0.013(5)
C14 0.044(6) 0.038(5) 0.046(6) 0.016(5) 0.000(5) 0.006(5)
C15 0.043(6) 0.040(5) 0.044(6) 0.020(5) 0.011(5) 0.008(5)
C16 0.053(6) 0.038(5) 0.039(6) 0.016(5) 0.010(5) 0.008(5)
C17 0.071(8) 0.050(6) 0.033(6) 0.014(5) 0.011(5) -0.010(6)
C18 0.115(13) 0.093(11) 0.046(8) 0.028(8) 0.017(8) -0.006(10)
C19 0.053(6) 0.043(6) 0.047(6) 0.024(5) 0.013(5) 0.016(5)
C20 0.051(6) 0.038(5) 0.047(6) 0.023(5) 0.019(5) 0.014(5)
C21 0.046(6) 0.041(5) 0.039(6) 0.017(5) 0.018(5) 0.013(5)
C22 0.051(6) 0.034(5) 0.047(6) 0.019(5) 0.015(5) 0.019(5)
C23 0.050(6) 0.047(6) 0.043(6) 0.020(5) 0.011(5) 0.013(5)
C24 0.085(9) 0.093(10) 0.043(7) 0.029(7) 0.025(7) 0.038(8)
C24' 0.085(9) 0.093(10) 0.043(7) 0.029(7) 0.025(7) 0.038(8)
C25 0.061(7) 0.051(6) 0.064(8) 0.035(6) 0.038(6) 0.027(6)
C26 0.057(7) 0.039(6) 0.061(7) 0.024(6) 0.027(6) 0.020(5)
C27 0.047(6) 0.050(6) 0.048(6) 0.021(5) 0.013(5) 0.025(5)
C28 0.050(6) 0.042(6) 0.047(6) 0.019(5) 0.018(5) 0.019(5)
C29 0.085(9) 0.062(8) 0.050(7) 0.028(6) 0.029(7) 0.034(7)
C30 0.165(18) 0.081(10) 0.054(9) 0.035(8) 0.047(10) 0.066(12)
C31 0.035(5) 0.031(5) 0.046(6) 0.012(5) 0.013(4) 0.014(4)
C32 0.034(5) 0.035(5) 0.033(5) 0.008(4) 0.003(4) 0.014(4)
C33 0.045(6) 0.051(6) 0.031(5) 0.018(5) 0.007(4) 0.017(5)
C34 0.032(5) 0.044(6) 0.036(5) 0.014(5) 0.008(4) 0.009(4)
C35 0.042(5) 0.037(5) 0.046(6) 0.018(5) 0.009(5) 0.012(5)
C36 0.049(6) 0.048(6) 0.033(6) 0.014(5) 0.003(5) 0.007(5)
C37 0.039(5) 0.034(5) 0.045(6) 0.010(5) 0.013(5) 0.007(4)
C38 0.043(6) 0.030(5) 0.049(6) 0.017(5) 0.008(5) 0.009(4)
C39 0.053(6) 0.031(5) 0.030(5) 0.011(4) 0.013(5) 0.010(4)
C40 0.034(5) 0.030(5) 0.036(5) 0.006(4) 0.004(4) 0.008(4)
C41 0.039(6) 0.045(6) 0.037(6) 0.011(5) 0.005(4) 0.008(5)
C42 0.051(7) 0.096(11) 0.041(7) 0.026(7) 0.016(5) 0.012(7)
C43 0.035(5) 0.034(5) 0.045(6) 0.011(5) 0.004(4) 0.012(4)
C44 0.051(6) 0.043(6) 0.048(6) 0.014(5) 0.017(5) 0.022(5)
C45 0.042(6) 0.049(6) 0.040(6) 0.014(5) 0.007(5) 0.017(5)
C46 0.035(5) 0.046(6) 0.042(6) 0.009(5) 0.004(5) 0.011(5)
C47 0.031(5) 0.049(6) 0.033(5) 0.012(5) 0.002(4) 0.020(4)
C48 0.100(10) 0.071(9) 0.035(7) 0.014(6) 0.012(7) 0.054(8)
C48' 0.100(10) 0.071(9) 0.035(7) 0.014(6) 0.012(7) 0.054(8)
C49 0.043(6) 0.040(6) 0.050(6) 0.010(5) 0.007(5) 0.018(5)
C50 0.044(6) 0.041(5) 0.041(6) 0.018(5) 0.016(5) 0.014(5)
C51 0.048(6) 0.037(5) 0.028(5) 0.010(4) 0.004(4) 0.016(5)
C52 0.050(6) 0.033(5) 0.039(6) 0.015(4) 0.010(5) 0.017(5)
C53 0.046(6) 0.039(5) 0.050(6) 0.024(5) 0.011(5) 0.013(5)
C54 0.055(7) 0.068(8) 0.032(6) 0.018(6) 0.007(5) 0.018(6)
C55 0.043(6) 0.040(5) 0.039(6) 0.009(5) 0.011(5) 0.011(5)
C56 0.041(6) 0.041(6) 0.040(6) 0.008(5) 0.008(5) 0.008(5)
C57 0.034(5) 0.052(6) 0.029(5) 0.010(5) 0.007(4) 0.005(5)
C58 0.045(6) 0.029(5) 0.035(5) 0.008(4) 0.009(4) 0.007(4)
C59 0.048(6) 0.048(6) 0.032(6) 0.012(5) 0.005(5) 0.005(5)
C60 0.077(8) 0.047(6) 0.036(6) 0.021(5) 0.001(6) -0.006(6)
C61 0.033(5) 0.041(5) 0.043(6) 0.018(5) 0.015(4) 0.009(4)
C62 0.036(5) 0.037(5) 0.036(5) 0.014(5) 0.011(4) 0.009(4)
C63 0.037(5) 0.039(5) 0.028(5) 0.011(4) 0.005(4) 0.010(4)
C64 0.040(5) 0.037(5) 0.049(6) 0.022(5) 0.018(5) 0.019(4)
C65 0.049(6) 0.046(6) 0.039(6) 0.014(5) 0.007(5) 0.011(5)
C66 0.125(13) 0.045(7) 0.042(7) 0.018(6) 0.022(8) 0.016(8)
C67 0.039(6) 0.068(7) 0.058(7) 0.042(6) 0.019(5) 0.022(5)
C68 0.050(6) 0.042(6) 0.047(6) 0.022(5) 0.009(5) 0.010(5)
C69 0.047(6) 0.040(5) 0.040(6) 0.020(5) 0.012(5) 0.018(5)
C70 0.046(6) 0.034(5) 0.044(6) 0.022(5) 0.013(5) 0.014(4)
C71 0.062(7) 0.064(7) 0.039(6) 0.028(6) 0.016(5) 0.034(6)
C72 0.092(11) 0.140(15) 0.046(8) 0.039(9) 0.018(7) 0.066(11)
C72' 0.092(11) 0.140(15) 0.046(8) 0.039(9) 0.018(7) 0.066(11)
C73 0.037(5) 0.033(5) 0.052(6) 0.022(5) 0.010(5) 0.008(4)
C74 0.037(5) 0.037(5) 0.035(5) 0.013(4) -0.005(4) 0.004(4)
C75 0.052(6) 0.032(5) 0.032(5) 0.012(4) 0.009(5) 0.014(5)
C76 0.036(5) 0.035(5) 0.043(6) 0.019(5) 0.005(4) 0.010(4)
C77 0.055(6) 0.034(5) 0.036(6) 0.015(4) 0.012(5) 0.012(5)
C78 0.063(7) 0.066(8) 0.034(6) 0.018(6) 0.006(5) 0.018(6)
C79 0.043(6) 0.046(6) 0.059(7) 0.028(6) 0.004(5) 0.008(5)
C80 0.039(5) 0.036(6) 0.056(7) 0.010(5) 0.007(5) 0.007(5)
C81 0.032(5) 0.038(5) 0.044(6) 0.010(5) 0.005(4) 0.006(4)
C82 0.043(6) 0.039(5) 0.042(6) 0.015(5) 0.007(5) 0.008(5)
C83 0.070(8) 0.043(6) 0.042(7) 0.011(5) 0.013(6) -0.006(6)
C84 0.119(14) 0.081(10) 0.041(8) 0.026(7) 0.010(8) -0.006(9)
C101 0.099(12) 0.110(12) 0.098(12) 0.023(10) 0.025(10) 0.058(10)
C102 0.101(13) 0.168(18) 0.113(15) -0.002(14) 0.014(12) 0.069(13)
C103 0.102(13) 0.149(16) 0.135(16) 0.031(13) 0.011(12) 0.079(13)
C104 0.155(17) 0.092(12) 0.110(14) 0.036(11) 0.018(13) 0.040(12)
C105 0.150(17) 0.143(17) 0.153(19) 0.001(15) 0.094(15) 0.036(15)
C106 0.120(16) 0.143(17) 0.155(19) 0.003(15) 0.053(14) 0.028(14)
C111 0.27(3) 0.056(11) 0.20(2) 0.013(14) 0.06(2) 0.039(15)
C112 0.26(3) 0.096(14) 0.21(2) 0.025(15) 0.15(2) -0.017(17)
C113 0.32(3) 0.123(18) 0.20(2) 0.041(17) 0.17(2) 0.046(19)
C114 0.35(3) 0.141(17) 0.128(17) 0.094(15) 0.099(18) 0.078(19)
C115 0.29(3) 0.17(2) 0.18(2) 0.054(19) 0.02(2) 0.13(2)
C116 0.23(3) 0.131(18) 0.17(2) -0.026(16) 0.04(2) 0.104(18)
C121 0.098(11) 0.084(10) 0.079(10) 0.028(8) 0.034(9) 0.029(9)
C122 0.073(11) 0.131(15) 0.129(16) -0.017(13) 0.024(11) 0.020(11)
C123 0.081(11) 0.118(14) 0.114(15) -0.006(12) 0.000(11) 0.025(11)
C124 0.108(12) 0.082(10) 0.092(11) 0.016(9) 0.038(10) 0.045(9)
C125 0.083(11) 0.099(12) 0.117(14) -0.007(11) 0.052(11) 0.001(9)
C126 0.092(11) 0.111(13) 0.089(12) 0.001(10) 0.046(10) -0.004(10)
C131 0.18(2) 0.095(14) 0.127(18) 0.007(13) 0.039(16) 0.030(14)
C132 0.21(2) 0.127(17) 0.16(2) -0.013(16) 0.106(19) -0.026(17)
C133 0.28(3) 0.141(18) 0.139(18) 0.047(15) 0.122(19) -0.007(18)
C134 0.28(3) 0.126(16) 0.108(16) 0.068(14) -0.002(17) -0.003(17)
C135 0.23(3) 0.18(2) 0.15(2) -0.005(19) -0.02(2) 0.09(2)
C136 0.22(2) 0.133(19) 0.16(2) -0.039(16) 0.02(2) 0.082(18)
N1 0.34(3) 0.106(14) 0.16(2) 0.024(14) 0.11(2) 0.074(17)
N2 0.41(3) 0.17(2) 0.117(18) 0.066(16) 0.08(2) 0.05(2)
N3 0.27(2) 0.113(12) 0.122(14) 0.055(11) 0.112(14) 0.084(13)
N4 0.29(3) 0.176(18) 0.100(14) 0.075(14) 0.025(15) -0.006(18)
O71 0.109(9) 0.112(9) 0.096(9) 0.006(8) 0.023(7) 0.057(8)
O72 0.085(8) 0.077(7) 0.099(8) 0.005(6) 0.025(6) 0.023(6)
O73 0.098(7) 0.066(6) 0.096(8) 0.025(6) 0.047(6) 0.022(5)
O74 0.098(7) 0.086(7) 0.084(7) 0.036(6) 0.043(6) 0.024(6)
O75 0.069(6) 0.149(10) 0.114(9) 0.094(9) 0.017(6) 0.028(7)
O76 0.122(10) 0.100(8) 0.101(9) 0.052(7) 0.032(7) 0.000(7)
O77 0.144(12) 0.086(8) 0.201(16) 0.088(10) -0.020(11) 0.011(8)
O78 0.146(13) 0.143(12) 0.157(14) 0.081(11) 0.068(11) 0.033(10)
O79 0.074(7) 0.122(10) 0.146(12) 0.028(9) 0.024(8) 0.036(7)
O80 0.150(14) 0.128(12) 0.213(19) 0.066(13) 0.088(14) 0.062(11)
O81 0.30(3) 0.20(2) 0.23(2) 0.155(19) 0.09(2) 0.10(2)
O82 0.13(2) 0.087(16) 0.101(18) 0.039(14) -0.031(15) -0.001(15)
O83 0.101(17) 0.16(2) 0.099(17) 0.063(17) 0.052(14) 0.052(17)
O84 0.19(3) 0.095(16) 0.073(14) 0.038(13) 0.044(16) 0.069(18)
O85 0.057(12) 0.065(13) 0.19(3) 0.000(15) 0.020(15) 0.015(10)
O86 0.094(17) 0.13(2) 0.091(17) 0.003(15) 0.050(14) -0.004(15)
O87 0.13(2) 0.13(2) 0.20(3) 0.10(2) 0.06(2) 0.069(19)
O88 0.082(16) 0.061(13) 0.27(4) 0.09(2) -0.065(19) -0.016(11)
O89 0.18(3) 0.18(3) 0.44(6) 0.26(4) 0.17(4) 0.13(3)
O90 0.086(16) 0.14(2) 0.21(3) 0.10(2) 0.060(19) 0.037(16)
O91 0.15(3) 0.18(3) 0.16(3) 0.05(2) 0.09(2) 0.09(2)
O92 0.11(2) 0.19(3) 0.29(5) 0.17(4) -0.03(3) -0.07(2)
O93 0.15(5) 0.09(4) 0.17(5) -0.07(4) -0.07(4) 0.05(4)
O94 0.19(6) 0.09(3) 0.19(6) 0.01(4) -0.09(5) 0.07(4)
O95 0.05(2) 0.18(5) 0.55(10) 0.28(6) 0.10(4) 0.04(3)
O96 0.42(8) 0.15(4) 0.13(4) 0.13(3) 0.20(5) 0.18(5)
O97 0.18(5) 0.06(3) 0.10(4) -0.02(2) 0.06(4) -0.04(3)
O98 0.110(16) 0.110(16) 0.114(16) 0.049(9) 0.029(7) 0.034(7)

loop_
_atom_type_symbol
_atom_type_description
_atom_type_scat_dispersion_real
_atom_type_scat_dispersion_imag
_atom_type_scat_source
C C 0.0033 0.0000 'International Tables Vol C Tables 4.2.6.8 and 6.1.1.4'
H H 0.0000 0.0000 'International Tables Vol C Tables 4.2.6.8 and 6.1.1.4'
N N 0.0061 0.0000 'International Tables Vol C Tables 4.2.6.8 and 6.1.1.4'
O O 0.0106 0.0000 'International Tables Vol C Tables 4.2.6.8 and 6.1.1.4'

loop_
_geom_angle_atom_site_label_1
_geom_angle_atom_site_label_2
_geom_angle_atom_site_label_3
_geom_angle
_geom_angle_site_symmetry_1
_geom_angle_site_symmetry_3
_geom_angle_publ_flag
C40 O1 C1 117.7(7) . . ?
C2 O2 H2 109.5 . . ?
C3 O3 H3 109.5 . . ?
C6 O4 H4 109.5 . . ?
C1 O5 C5 113.8(7) . . ?
C7 O6 C4 118.7(8) . . ?
C8 O7 H7 109.5 . . ?
C9 O8 H8 109.5 . . ?
C12 O9 H9 109.5 . . ?
C7 O10 C11 115.2(8) . . ?
C13 O11 C10 117.6(8) . . ?
C14 O12 H12 109.5 . . ?
C15 O13 H13 109.5 . . ?
C18 O14 H14 109.5 . . ?
C13 O15 C17 114.9(8) . . ?
C19 O16 C16 117.1(8) . . ?
C20 O17 H17 109.5 . . ?
C21 O18 H18 109.5 . . ?
C24 O19 H19 109.3 . . ?
C19 O20 C23 115.3(7) . . ?
C25 O21 C22 118.8(8) . . ?
C26 O22 H22 109.5 . . ?
C27 O23 H23 109.5 . . ?
C30 O24 H24 109.5 . . ?
C29 O25 C25 114.2(8) . . ?
C31 O26 C28 118.9(7) . . ?
C32 O27 H27 109.5 . . ?
C33 O28 H28 109.5 . . ?
C36 O29 H29 109.5 . . ?
C31 O30 C35 112.6(7) . . ?
C37 O31 C34 118.7(7) . . ?
C38 O32 H32 109.5 . . ?
C39 O33 H33 109.5 . . ?
C42 O34 H34 109.5 . . ?
C37 O35 C41 115.3(7) . . ?
C43 O36 C82 118.4(7) . . ?
C44 O37 H37 109.5 . . ?
C45 O38 H38 109.5 . . ?
C48 O39 H39 109.8 . . ?
C43 O40 C47 115.2(7) . . ?
C49 O41 C46 119.6(8) . . ?
C50 O42 H42 109.5 . . ?
C51 O43 H43 109.5 . . ?
C54 O44 H44 109.5 . . ?
C49 O45 C53 115.2(8) . . ?
C55 O46 C52 118.5(7) . . ?
C56 O47 H47 109.5 . . ?
C57 O48 H48 109.5 . . ?
C60 O49 H49 109.5 . . ?
C55 O50 C59 113.5(7) . . ?
C61 O51 C58 118.4(7) . . ?
C62 O52 H52 109.5 . . ?
C63 O53 H53 109.5 . . ?
C66 O54 H54 109.5 . . ?
C61 O55 C65 115.9(7) . . ?
C67 O56 C64 118.9(7) . . ?
C68 O57 H57 109.5 . . ?
C69 O58 H58 109.5 . . ?
C72 O59 H59 109.6 . . ?
C67 O60 C71 114.6(8) . . ?
C73 O61 C70 117.7(7) . . ?
C74 O62 H62 109.5 . . ?
C75 O63 H63 109.5 . . ?
C78 O64 H64 109.5 . . ?
C73 O65 C77 113.5(7) . . ?
C79 O66 C76 119.0(7) . . ?
C80 O67 H67 109.5 . . ?
C81 O68 H68 109.5 . . ?
C84 O69 H69 109.5 . . ?
C83 O70 C79 116.7(8) . . ?
O5 C1 O1 110.9(8) . . ?
O5 C1 C2 110.8(8) . . ?
O1 C1 C2 108.1(8) . . ?
O5 C1 H1 109.0 . . ?
O1 C1 H1 109.0 . . ?
C2 C1 H1 109.0 . . ?
O2 C2 C1 111.1(9) . . ?
O2 C2 C3 112.0(9) . . ?
C1 C2 C3 109.8(9) . . ?
O2 C2 H2A 107.9 . . ?
C1 C2 H2A 107.9 . . ?
C3 C2 H2A 107.9 . . ?
O3 C3 C4 110.6(8) . . ?
O3 C3 C2 109.1(9) . . ?
C4 C3 C2 109.3(8) . . ?
O3 C3 H3A 109.3 . . ?
C4 C3 H3A 109.3 . . ?
C2 C3 H3A 109.3 . . ?
O6 C4 C3 108.2(8) . . ?
O6 C4 C5 106.8(9) . . ?
C3 C4 C5 109.5(8) . . ?
O6 C4 H4A 110.7 . . ?
C3 C4 H4A 110.7 . . ?
C5 C4 H4A 110.7 . . ?
O5 C5 C6 105.1(10) . . ?
O5 C5 C4 109.8(9) . . ?
C6 C5 C4 110.9(10) . . ?
O5 C5 H5 110.3 . . ?
C6 C5 H5 110.3 . . ?
C4 C5 H5 110.3 . . ?
O4 C6 C5 112.7(14) . . ?
O4 C6 H6A 109.0 . . ?
C5 C6 H6A 109.0 . . ?
O4 C6 H6B 109.0 . . ?
C5 C6 H6B 109.0 . . ?
H6A C6 H6B 107.8 . . ?
O10 C7 O6 111.2(8) . . ?
O10 C7 C8 110.3(8) . . ?
O6 C7 C8 107.4(8) . . ?
O10 C7 H7A 109.3 . . ?
O6 C7 H7A 109.3 . . ?
C8 C7 H7A 109.3 . . ?
O7 C8 C9 111.1(9) . . ?
O7 C8 C7 110.7(8) . . ?
C9 C8 C7 109.8(8) . . ?
O7 C8 H8A 108.4 . . ?
C9 C8 H8A 108.4 . . ?
C7 C8 H8A 108.4 . . ?
O8 C9 C8 111.2(8) . . ?
O8 C9 C10 108.6(8) . . ?
C8 C9 C10 109.9(9) . . ?
O8 C9 H9A 109.0 . . ?
C8 C9 H9A 109.0 . . ?
C10 C9 H9A 109.0 . . ?
O11 C10 C9 107.7(8) . . ?
O11 C10 C11 109.4(8) . . ?
C9 C10 C11 110.7(8) . . ?
O11 C10 H10 109.7 . . ?
C9 C10 H10 109.7 . . ?
C11 C10 H10 109.7 . . ?
O10 C11 C12 105.6(8) . . ?
O10 C11 C10 111.6(8) . . ?
C12 C11 C10 112.8(8) . . ?
O10 C11 H11 108.9 . . ?
C12 C11 H11 108.9 . . ?
C10 C11 H11 108.9 . . ?
O9 C12 C11 109.4(8) . . ?
O9 C12 H12A 109.8 . . ?
C11 C12 H12A 109.8 . . ?
O9 C12 H12B 109.8 . . ?
C11 C12 H12B 109.8 . . ?
H12A C12 H12B 108.2 . . ?
O15 C13 O11 110.9(9) . . ?
O15 C13 C14 110.0(9) . . ?
O11 C13 C14 107.9(8) . . ?
O15 C13 H13A 109.3 . . ?
O11 C13 H13A 109.3 . . ?
C14 C13 H13A 109.3 . . ?
O12 C14 C15 111.5(9) . . ?
O12 C14 C13 110.5(8) . . ?
C15 C14 C13 110.5(9) . . ?
O12 C14 H14A 108.1 . . ?
C15 C14 H14A 108.1 . . ?
C13 C14 H14A 108.1 . . ?
O13 C15 C16 110.9(8) . . ?
O13 C15 C14 109.0(8) . . ?
C16 C15 C14 108.8(9) . . ?
O13 C15 H15 109.4 . . ?
C16 C15 H15 109.4 . . ?
C14 C15 H15 109.4 . . ?
O16 C16 C15 107.3(8) . . ?
O16 C16 C17 108.9(9) . . ?
C15 C16 C17 109.9(9) . . ?
O16 C16 H16 110.2 . . ?
C15 C16 H16 110.2 . . ?
C17 C16 H16 110.2 . . ?
O15 C17 C18 108.4(11) . . ?
O15 C17 C16 108.5(10) . . ?
C18 C17 C16 113.6(10) . . ?
O15 C17 H17A 108.7 . . ?
C18 C17 H17A 108.7 . . ?
C16 C17 H17A 108.7 . . ?
O14 C18 C17 109.5(15) . . ?
O14 C18 H18A 109.8 . . ?
C17 C18 H18A 109.8 . . ?
O14 C18 H18B 109.8 . . ?
C17 C18 H18B 109.8 . . ?
H18A C18 H18B 108.2 . . ?
O20 C19 O16 110.4(8) . . ?
O20 C19 C20 108.9(8) . . ?
O16 C19 C20 108.5(8) . . ?
O20 C19 H19A 109.7 . . ?
O16 C19 H19A 109.7 . . ?
C20 C19 H19A 109.7 . . ?
O17 C20 C19 109.4(8) . . ?
O17 C20 C21 110.7(8) . . ?
C19 C20 C21 111.5(9) . . ?
O17 C20 H20 108.4 . . ?
C19 C20 H20 108.4 . . ?
C21 C20 H20 108.4 . . ?
O18 C21 C22 109.4(8) . . ?
O18 C21 C20 112.1(8) . . ?
C22 C21 C20 109.2(8) . . ?
O18 C21 H21 108.7 . . ?
C22 C21 H21 108.7 . . ?
C20 C21 H21 108.7 . . ?
O21 C22 C21 107.9(8) . . ?
O21 C22 C23 109.9(8) . . ?
C21 C22 C23 112.0(8) . . ?
O21 C22 H22A 109.0 . . ?
C21 C22 H22A 109.0 . . ?
C23 C22 H22A 109.0 . . ?
O20 C23 C24 107.1(9) . . ?
O20 C23 C22 110.5(8) . . ?
C24 C23 C22 113.6(9) . . ?
O20 C23 H23A 108.5 . . ?
C24 C23 H23A 108.5 . . ?
C22 C23 H23A 108.5 . . ?
O19 C24 C23 109.0(12) . . ?
O19 C24 H24A 109.9 . . ?
C23 C24 H24A 109.9 . . ?
O19 C24 H24B 109.9 . . ?
C23 C24 H24B 109.9 . . ?
H24A C24 H24B 108.3 . . ?
O25 C25 O21 110.7(9) . . ?
O25 C25 C26 110.5(9) . . ?
O21 C25 C26 108.1(8) . . ?
O25 C25 H25 109.2 . . ?
O21 C25 H25 109.2 . . ?
C26 C25 H25 109.2 . . ?
O22 C26 C27 112.3(9) . . ?
O22 C26 C25 110.5(9) . . ?
C27 C26 C25 111.0(9) . . ?
O22 C26 H26 107.6 . . ?
C27 C26 H26 107.6 . . ?
C25 C26 H26 107.6 . . ?
O23 C27 C26 110.3(9) . . ?
O23 C27 C28 110.3(8) . . ?
C26 C27 C28 109.9(9) . . ?
O23 C27 H27A 108.8 . . ?
C26 C27 H27A 108.8 . . ?
C28 C27 H27A 108.8 . . ?
O26 C28 C27 110.0(8) . . ?
O26 C28 C29 109.5(9) . . ?
C27 C28 C29 108.9(8) . . ?
O26 C28 H28A 109.5 . . ?
C27 C28 H28A 109.5 . . ?
C29 C28 H28A 109.5 . . ?
O25 C29 C30 105.7(10) . . ?
O25 C29 C28 111.6(10) . . ?
C30 C29 C28 110.8(11) . . ?
O25 C29 H29A 109.6 . . ?
C30 C29 H29A 109.6 . . ?
C28 C29 H29A 109.6 . . ?
O24 C30 C29 110.8(15) . . ?
O24 C30 H30A 109.5 . . ?
C29 C30 H30A 109.5 . . ?
O24 C30 H30B 109.5 . . ?
C29 C30 H30B 109.5 . . ?
H30A C30 H30B 108.1 . . ?
O26 C31 O30 111.8(8) . . ?
O26 C31 C32 109.6(8) . . ?
O30 C31 C32 111.2(7) . . ?
O26 C31 H31 108.0 . . ?
O30 C31 H31 108.0 . . ?
C32 C31 H31 108.0 . . ?
O27 C32 C33 111.9(8) . . ?
O27 C32 C31 110.2(8) . . ?
C33 C32 C31 107.9(8) . . ?
O27 C32 H32A 108.9 . . ?
C33 C32 H32A 108.9 . . ?
C31 C32 H32A 108.9 . . ?
O28 C33 C34 110.8(8) . . ?
O28 C33 C32 108.7(8) . . ?
C34 C33 C32 109.7(8) . . ?
O28 C33 H33A 109.2 . . ?
C34 C33 H33A 109.2 . . ?
C32 C33 H33A 109.2 . . ?
O31 C34 C33 108.8(8) . . ?
O31 C34 C35 108.1(8) . . ?
C33 C34 C35 111.1(8) . . ?
O31 C34 H34A 109.6 . . ?
C33 C34 H34A 109.6 . . ?
C35 C34 H34A 109.6 . . ?
O30 C35 C36 106.7(8) . . ?
O30 C35 C34 110.6(8) . . ?
C36 C35 C34 114.2(8) . . ?
O30 C35 H35 108.4 . . ?
C36 C35 H35 108.4 . . ?
C34 C35 H35 108.4 . . ?
O29 C36 C35 112.8(8) . . ?
O29 C36 H36A 109.0 . . ?
C35 C36 H36A 109.0 . . ?
O29 C36 H36B 109.0 . . ?
C35 C36 H36B 109.0 . . ?
H36A C36 H36B 107.8 . . ?
O31 C37 O35 109.3(8) . . ?
O31 C37 C38 108.8(8) . . ?
O35 C37 C38 110.4(8) . . ?
O31 C37 H37A 109.5 . . ?
O35 C37 H37A 109.5 . . ?
C38 C37 H37A 109.5 . . ?
O32 C38 C39 111.2(8) . . ?
O32 C38 C37 108.5(8) . . ?
C39 C38 C37 109.9(8) . . ?
O32 C38 H38A 109.1 . . ?
C39 C38 H38A 109.1 . . ?
C37 C38 H38A 109.1 . . ?
O33 C39 C38 110.9(8) . . ?
O33 C39 C40 110.0(8) . . ?
C38 C39 C40 110.3(8) . . ?
O33 C39 H39 108.5 . . ?
C38 C39 H39 108.5 . . ?
C40 C39 H39 108.5 . . ?
O1 C40 C39 109.1(7) . . ?
O1 C40 C41 110.0(8) . . ?
C39 C40 C41 109.8(8) . . ?
O1 C40 H40 109.3 . . ?
C39 C40 H40 109.3 . . ?
C41 C40 H40 109.3 . . ?
O35 C41 C42 105.5(8) . . ?
O35 C41 C40 110.4(8) . . ?
C42 C41 C40 112.7(9) . . ?
O35 C41 H41 109.4 . . ?
C42 C41 H41 109.4 . . ?
C40 C41 H41 109.4 . . ?
O34 C42 C41 112.1(11) . . ?
O34 C42 H42A 109.2 . . ?
C41 C42 H42A 109.2 . . ?
O34 C42 H42B 109.2 . . ?
C41 C42 H42B 109.2 . . ?
H42A C42 H42B 107.9 . . ?
O40 C43 O36 111.7(8) . . ?
O40 C43 C44 108.8(8) . . ?
O36 C43 C44 107.8(8) . . ?
O40 C43 H43A 109.5 . . ?
O36 C43 H43A 109.5 . . ?
C44 C43 H43A 109.5 . . ?
O37 C44 C45 112.1(9) . . ?
O37 C44 C43 112.5(8) . . ?
C45 C44 C43 110.8(9) . . ?
O37 C44 H44A 107.0 . . ?
C45 C44 H44A 107.0 . . ?
C43 C44 H44A 107.0 . . ?
O38 C45 C46 109.4(9) . . ?
O38 C45 C44 111.3(9) . . ?
C46 C45 C44 109.2(9) . . ?
O38 C45 H45 109.0 . . ?
C46 C45 H45 109.0 . . ?
C44 C45 H45 109.0 . . ?
O41 C46 C47 108.7(8) . . ?
O41 C46 C45 107.9(8) . . ?
C47 C46 C45 112.3(9) . . ?
O41 C46 H46 109.3 . . ?
C47 C46 H46 109.3 . . ?
C45 C46 H46 109.3 . . ?
O40 C47 C46 112.2(8) . . ?
O40 C47 C48 106.5(8) . . ?
C46 C47 C48 112.4(9) . . ?
O40 C47 H47A 108.5 . . ?
C46 C47 H47A 108.5 . . ?
C48 C47 H47A 108.5 . . ?
O39 C48 C47 111.5(11) . . ?
O39 C48 H48A 109.3 . . ?
C47 C48 H48A 109.3 . . ?
O39 C48 H48B 109.3 . . ?
C47 C48 H48B 109.3 . . ?
H48A C48 H48B 108.0 . . ?
O45 C49 O41 110.5(9) . . ?
O45 C49 C50 110.8(8) . . ?
O41 C49 C50 107.4(8) . . ?
O45 C49 H49A 109.4 . . ?
O41 C49 H49A 109.4 . . ?
C50 C49 H49A 109.4 . . ?
O42 C50 C49 111.5(8) . . ?
O42 C50 C51 111.8(8) . . ?
C49 C50 C51 108.9(8) . . ?
O42 C50 H50 108.2 . . ?
C49 C50 H50 108.2 . . ?
C51 C50 H50 108.2 . . ?
O43 C51 C52 109.4(8) . . ?
O43 C51 C50 109.7(8) . . ?
C52 C51 C50 108.7(8) . . ?
O43 C51 H51 109.7 . . ?
C52 C51 H51 109.7 . . ?
C50 C51 H51 109.7 . . ?
O46 C52 C51 107.8(8) . . ?
O46 C52 C53 109.0(8) . . ?
C51 C52 C53 111.7(8) . . ?
O46 C52 H52A 109.4 . . ?
C51 C52 H52A 109.4 . . ?
C53 C52 H52A 109.4 . . ?
O45 C53 C54 106.1(9) . . ?
O45 C53 C52 110.3(8) . . ?
C54 C53 C52 113.5(9) . . ?
O45 C53 H53A 109.0 . . ?
C54 C53 H53A 109.0 . . ?
C52 C53 H53A 109.0 . . ?
O44 C54 C53 111.6(9) . . ?
O44 C54 H54A 109.3 . . ?
C53 C54 H54A 109.3 . . ?
O44 C54 H54B 109.3 . . ?
C53 C54 H54B 109.3 . . ?
H54A C54 H54B 108.0 . . ?
O46 C55 O50 111.3(9) . . ?
O46 C55 C56 109.6(8) . . ?
O50 C55 C56 110.9(8) . . ?
O46 C55 H55 108.3 . . ?
O50 C55 H55 108.3 . . ?
C56 C55 H55 108.3 . . ?
O47 C56 C57 113.3(8) . . ?
O47 C56 C55 110.7(8) . . ?
C57 C56 C55 109.9(9) . . ?
O47 C56 H56 107.6 . . ?
C57 C56 H56 107.6 . . ?
C55 C56 H56 107.6 . . ?
O48 C57 C58 109.1(8) . . ?
O48 C57 C56 109.9(9) . . ?
C58 C57 C56 109.8(8) . . ?
O48 C57 H57A 109.4 . . ?
C58 C57 H57A 109.4 . . ?
C56 C57 H57A 109.4 . . ?
O51 C58 C57 108.9(8) . . ?
O51 C58 C59 109.9(8) . . ?
C57 C58 C59 109.6(8) . . ?
O51 C58 H58A 109.5 . . ?
C57 C58 H58A 109.5 . . ?
C59 C58 H58A 109.5 . . ?
O50 C59 C60 106.5(8) . . ?
O50 C59 C58 109.5(8) . . ?
C60 C59 C58 110.9(9) . . ?
O50 C59 H59 109.9 . . ?
C60 C59 H59 109.9 . . ?
C58 C59 H59 109.9 . . ?
O49 C60 C59 112.5(10) . . ?
O49 C60 H60A 109.1 . . ?
C59 C60 H60A 109.1 . . ?
O49 C60 H60B 109.1 . . ?
C59 C60 H60B 109.1 . . ?
H60A C60 H60B 107.8 . . ?
O55 C61 O51 112.1(8) . . ?
O55 C61 C62 111.8(8) . . ?
O51 C61 C62 106.8(7) . . ?
O55 C61 H61 108.7 . . ?
O51 C61 H61 108.7 . . ?
C62 C61 H61 108.7 . . ?
O52 C62 C63 112.2(8) . . ?
O52 C62 C61 111.4(8) . . ?
C63 C62 C61 108.8(8) . . ?
O52 C62 H62A 108.1 . . ?
C63 C62 H62A 108.1 . . ?
C61 C62 H62A 108.1 . . ?
O53 C63 C62 110.3(8) . . ?
O53 C63 C64 107.8(8) . . ?
C62 C63 C64 109.5(8) . . ?
O53 C63 H63A 109.7 . . ?
C62 C63 H63A 109.7 . . ?
C64 C63 H63A 109.7 . . ?
O56 C64 C63 107.3(7) . . ?
O56 C64 C65 108.7(8) . . ?
C63 C64 C65 111.6(8) . . ?
O56 C64 H64A 109.7 . . ?
C63 C64 H64A 109.7 . . ?
C65 C64 H64A 109.7 . . ?
O55 C65 C66 107.4(9) . . ?
O55 C65 C64 110.8(8) . . ?
C66 C65 C64 114.3(9) . . ?
O55 C65 H65 108.1 . . ?
C66 C65 H65 108.1 . . ?
C64 C65 H65 108.1 . . ?
O54 C66 C65 111.0(12) . . ?
O54 C66 H66A 109.4 . . ?
C65 C66 H66A 109.4 . . ?
O54 C66 H66B 109.4 . . ?
C65 C66 H66B 109.4 . . ?
H66A C66 H66B 108.0 . . ?
O60 C67 O56 111.2(9) . . ?
O60 C67 C68 110.3(9) . . ?
O56 C67 C68 108.6(8) . . ?
O60 C67 H67A 108.9 . . ?
O56 C67 H67A 108.9 . . ?
C68 C67 H67A 108.9 . . ?
O57 C68 C69 111.0(9) . . ?
O57 C68 C67 111.5(8) . . ?
C69 C68 C67 109.5(9) . . ?
O57 C68 H68A 108.2 . . ?
C69 C68 H68A 108.2 . . ?
C67 C68 H68A 108.2 . . ?
O58 C69 C68 110.0(9) . . ?
O58 C69 C70 110.2(8) . . ?
C68 C69 C70 109.4(8) . . ?
O58 C69 H69A 109.1 . . ?
C68 C69 H69A 109.1 . . ?
C70 C69 H69A 109.1 . . ?
O61 C70 C71 109.2(8) . . ?
O61 C70 C69 107.4(7) . . ?
C71 C70 C69 110.5(8) . . ?
O61 C70 H70 109.9 . . ?
C71 C70 H70 109.9 . . ?
C69 C70 H70 109.9 . . ?
O60 C71 C70 110.3(9) . . ?
O60 C71 C72 105.4(9) . . ?
C70 C71 C72 112.3(9) . . ?
O60 C71 H71 109.6 . . ?
C70 C71 H71 109.6 . . ?
C72 C71 H71 109.6 . . ?
O59 C72 C71 109.9(12) . . ?
O59 C72 H72A 109.7 . . ?
C71 C72 H72A 109.7 . . ?
O59 C72 H72B 109.7 . . ?
C71 C72 H72B 109.7 . . ?
H72A C72 H72B 108.2 . . ?
O61 C73 O65 110.5(8) . . ?
O61 C73 C74 109.1(8) . . ?
O65 C73 C74 109.5(8) . . ?
O61 C73 H73 109.2 . . ?
O65 C73 H73 109.2 . . ?
C74 C73 H73 109.2 . . ?
O62 C74 C75 112.2(8) . . ?
O62 C74 C73 110.1(8) . . ?
C75 C74 C73 108.6(8) . . ?
O62 C74 H74 108.6 . . ?
C75 C74 H74 108.6 . . ?
C73 C74 H74 108.6 . . ?
O63 C75 C74 108.7(8) . . ?
O63 C75 C76 110.3(8) . . ?
C74 C75 C76 108.6(8) . . ?
O63 C75 H75 109.7 . . ?
C74 C75 H75 109.7 . . ?
C76 C75 H75 109.7 . . ?
O66 C76 C77 108.3(8) . . ?
O66 C76 C75 108.6(8) . . ?
C77 C76 C75 112.4(8) . . ?
O66 C76 H76 109.2 . . ?
C77 C76 H76 109.2 . . ?
C75 C76 H76 109.2 . . ?
O65 C77 C78 106.1(8) . . ?
O65 C77 C76 110.5(8) . . ?
C78 C77 C76 113.5(9) . . ?
O65 C77 H77 108.9 . . ?
C78 C77 H77 108.9 . . ?
C76 C77 H77 108.9 . . ?
O64 C78 C77 112.1(9) . . ?
O64 C78 H78A 109.2 . . ?
C77 C78 H78A 109.2 . . ?
O64 C78 H78B 109.2 . . ?
C77 C78 H78B 109.2 . . ?
H78A C78 H78B 107.9 . . ?
O66 C79 O70 111.4(9) . . ?
O66 C79 C80 109.4(9) . . ?
O70 C79 C80 109.6(8) . . ?
O66 C79 H79 108.8 . . ?
O70 C79 H79 108.8 . . ?
C80 C79 H79 108.8 . . ?
O67 C80 C79 111.2(9) . . ?
O67 C80 C81 110.7(9) . . ?
C79 C80 C81 110.4(9) . . ?
O67 C80 H80 108.1 . . ?
C79 C80 H80 108.1 . . ?
C81 C80 H80 108.1 . . ?
O68 C81 C82 109.6(8) . . ?
O68 C81 C80 111.6(8) . . ?
C82 C81 C80 108.2(9) . . ?
O68 C81 H81 109.2 . . ?
C82 C81 H81 109.2 . . ?
C80 C81 H81 109.2 . . ?
O36 C82 C81 108.6(8) . . ?
O36 C82 C83 109.0(8) . . ?
C81 C82 C83 109.5(8) . . ?
O36 C82 H82 109.9 . . ?
C81 C82 H82 109.9 . . ?
C83 C82 H82 109.9 . . ?
O70 C83 C84 104.1(11) . . ?
O70 C83 C82 109.9(9) . . ?
C84 C83 C82 111.1(10) . . ?
O70 C83 H83 110.5 . . ?
C84 C83 H83 110.5 . . ?
C82 C83 H83 110.5 . . ?
O69 C84 C83 111.9(14) . . ?
O69 C84 H84A 109.2 . . ?
C83 C84 H84A 109.2 . . ?
O69 C84 H84B 109.2 . . ?
C83 C84 H84B 109.2 . . ?
H84A C84 H84B 107.9 . . ?
C102 C101 C106 120.0 . . ?
C102 C101 O71 117.3(7) . . ?
C106 C101 O71 122.1(7) . . ?
C103 C102 C101 120.0 . . ?
C103 C102 H102 120.0 . . ?
C101 C102 H102 120.0 . . ?
C102 C103 C104 120.0 . . ?
C102 C103 H103 120.0 . . ?
C104 C103 H103 120.0 . . ?
C105 C104 C103 120.0 . . ?
C105 C104 N1 100.0(5) . . ?
C103 C104 N1 140.0(5) . . ?
C104 C105 C106 120.0 . . ?
C104 C105 H105 120.0 . . ?
C106 C105 H105 120.0 . . ?
C105 C106 C101 120.0 . . ?
C105 C106 H106 120.0 . . ?
C101 C106 H106 120.0 . . ?
C112 C111 C116 120.0 . . ?
C112 C111 H111 120.0 . . ?
C116 C111 H111 120.0 . . ?
C111 C112 C113 120.0 . . ?
C111 C112 H112 120.0 . . ?
C113 C112 H112 120.0 . . ?
C114 C113 C112 120.0 . . ?
C114 C113 H113 120.0 . . ?
C112 C113 H113 120.0 . . ?
C115 C114 C113 120.0 . . ?
C115 C114 N2 140.1(5) . . ?
C113 C114 N2 99.9(5) . . ?
C114 C115 C116 120.0 . . ?
C114 C115 H115 120.0 . . ?
C116 C115 H115 120.0 . . ?
C115 C116 C111 120.0 . . ?
C115 C116 H116 120.0 . . ?
C111 C116 H116 120.0 . . ?
O72 C121 C122 119.0(6) . . ?
O72 C121 C126 120.7(6) . . ?
C122 C121 C126 120.0 . . ?
C121 C122 C123 120.0 . . ?
C121 C122 H122 120.0 . . ?
C123 C122 H122 120.0 . . ?
C124 C123 C122 120.0 . . ?
C124 C123 H123 120.0 . . ?
C122 C123 H123 120.0 . . ?
C123 C124 C125 120.0 . . ?
C123 C124 N3 112.5(5) . . ?
C125 C124 N3 127.5(5) . . ?
C124 C125 C126 120.0 . . ?
C124 C125 H125 120.0 . . ?
C126 C125 H125 120.0 . . ?
C121 C126 C125 120.0 . . ?
C121 C126 H126 120.0 . . ?
C125 C126 H126 120.0 . . ?
C132 C131 C136 120.0 . . ?
C132 C131 H131 120.0 . . ?
C136 C131 H131 120.0 . . ?
C131 C132 C133 120.0 . . ?
C131 C132 H132 120.0 . . ?
C133 C132 H132 120.0 . . ?
C132 C133 C134 120.0 . . ?
C132 C133 H133 120.0 . . ?
C134 C133 H133 120.0 . . ?
C133 C134 C135 120.0 . . ?
C133 C134 N4 126.0(4) . . ?
C135 C134 N4 114.0(4) . . ?
C136 C135 C134 120.0 . . ?
C136 C135 H135 120.0 . . ?
C134 C135 H135 120.0 . . ?
C135 C136 C131 120.0 . . ?
C135 C136 H136 120.0 . . ?
C131 C136 H136 120.0 . . ?
N2 N1 C104 116.5(9) . . ?
N1 N2 C114 123.7(10) . . ?
N4 N3 C124 115.8(8) . . ?
N3 N4 C134 109.6(8) . . ?
C101 O71 H71A 109.5 . . ?
C121 O72 H72 109.5 . . ?

loop_
_geom_bond_atom_site_label_1
_geom_bond_atom_site_label_2
_geom_bond_distance
_geom_bond_site_symmetry_2
_geom_bond_publ_flag
O1 C40 1.408(11) . ?
O1 C1 1.424(12) . ?
O2 C2 1.406(14) . ?
O2 H2 0.8200 . ?
O3 C3 1.427(12) . ?
O3 H3 0.8200 . ?
O4 C6 1.39(2) . ?
O4 H4 0.8200 . ?
O5 C1 1.411(13) . ?
O5 C5 1.433(13) . ?
O6 C7 1.420(12) . ?
O6 C4 1.435(12) . ?
O7 C8 1.414(12) . ?
O7 H7 0.8200 . ?
O8 C9 1.416(12) . ?
O8 H8 0.8200 . ?
O9 C12 1.398(13) . ?
O9 H9 0.8200 . ?
O10 C7 1.407(12) . ?
O10 C11 1.437(13) . ?
O11 C13 1.424(12) . ?
O11 C10 1.433(13) . ?
O12 C14 1.429(13) . ?
O12 H12 0.8200 . ?
O13 C15 1.432(13) . ?
O13 H13 0.8200 . ?
O14 C18 1.41(2) . ?
O14 H14 0.8200 . ?
O15 C13 1.410(13) . ?
O15 C17 1.440(15) . ?
O16 C19 1.425(12) . ?
O16 C16 1.448(13) . ?
O17 C20 1.444(12) . ?
O17 H17 0.8200 . ?
O18 C21 1.412(13) . ?
O18 H18 0.8200 . ?
O19 C24 1.448(11) . ?
O19 H19 0.8200 . ?
O19' H19' 0.8200 . ?
O20 C19 1.416(12) . ?
O20 C23 1.435(13) . ?
O21 C25 1.420(13) . ?
O21 C22 1.426(12) . ?
O22 C26 1.428(13) . ?
O22 H22 0.8200 . ?
O23 C27 1.431(13) . ?
O23 H23 0.8200 . ?
O24 C30 1.44(3) . ?
O24 H24 0.8200 . ?
O25 C29 1.398(14) . ?
O25 C25 1.411(13) . ?
O26 C31 1.401(11) . ?
O26 C28 1.420(12) . ?
O27 C32 1.414(12) . ?
O27 H27 0.8200 . ?
O28 C33 1.437(12) . ?
O28 H28 0.8200 . ?
O29 C36 1.444(13) . ?
O29 H29 0.8200 . ?
O30 C31 1.413(12) . ?
O30 C35 1.457(12) . ?
O31 C37 1.416(12) . ?
O31 C34 1.420(11) . ?
O32 C38 1.431(13) . ?
O32 H32 0.8200 . ?
O33 C39 1.420(11) . ?
O33 H33 0.8200 . ?
O34 C42 1.398(18) . ?
O34 H34 0.8200 . ?
O35 C37 1.418(13) . ?
O35 C41 1.431(12) . ?
O36 C43 1.426(12) . ?
O36 C82 1.450(12) . ?
O37 C44 1.435(12) . ?
O37 H37 0.8200 . ?
O38 C45 1.419(13) . ?
O38 H38 0.8200 . ?
O39 C48 1.430(10) . ?
O39 H39 0.8200 . ?
O39' H39' 0.8200 . ?
O40 C43 1.392(12) . ?
O40 C47 1.451(11) . ?
O41 C49 1.426(12) . ?
O41 C46 1.436(12) . ?
O42 C50 1.422(12) . ?
O42 H42 0.8200 . ?
O43 C51 1.424(12) . ?
O43 H43 0.8200 . ?
O44 C54 1.419(15) . ?
O44 H44 0.8200 . ?
O45 C49 1.411(13) . ?
O45 C53 1.448(12) . ?
O46 C55 1.395(12) . ?
O46 C52 1.432(12) . ?
O47 C56 1.426(13) . ?
O47 H47 0.8200 . ?
O48 C57 1.453(12) . ?
O48 H48 0.8200 . ?
O49 C60 1.406(17) . ?
O49 H49 0.8200 . ?
O50 C55 1.419(13) . ?
O50 C59 1.448(13) . ?
O51 C61 1.407(11) . ?
O51 C58 1.434(11) . ?
O52 C62 1.411(12) . ?
O52 H52 0.8200 . ?
O53 C63 1.443(12) . ?
O53 H53 0.8200 . ?
O54 C66 1.463(19) . ?
O54 H54 0.8200 . ?
O55 C61 1.378(12) . ?
O55 C65 1.450(13) . ?
O56 C67 1.413(13) . ?
O56 C64 1.437(11) . ?
O57 C68 1.419(13) . ?
O57 H57 0.8200 . ?
O58 C69 1.436(12) . ?
O58 H58 0.8200 . ?
O59 C72 1.450(10) . ?
O59 H59 0.8200 . ?
O59' H59' 0.8200 . ?
O60 C67 1.386(13) . ?
O60 C71 1.444(13) . ?
O61 C73 1.414(11) . ?
O61 C70 1.431(12) . ?
O62 C74 1.414(12) . ?
O62 H62 0.8200 . ?
O63 C75 1.426(12) . ?
O63 H63 0.8200 . ?
O64 C78 1.432(15) . ?
O64 H64 0.8200 . ?
O65 C73 1.440(12) . ?
O65 C77 1.467(12) . ?
O66 C79 1.399(13) . ?
O66 C76 1.432(12) . ?
O67 C80 1.417(13) . ?
O67 H67 0.8200 . ?
O68 C81 1.417(12) . ?
O68 H68 0.8200 . ?
O69 C84 1.49(2) . ?
O69 H69 0.8200 . ?
O70 C83 1.406(15) . ?
O70 C79 1.406(14) . ?
C1 C2 1.504(15) . ?
C1 H1 0.9800 . ?
C2 C3 1.542(15) . ?
C2 H2A 0.9800 . ?
C3 C4 1.489(15) . ?
C3 H3A 0.9800 . ?
C4 C5 1.549(15) . ?
C4 H4A 0.9800 . ?
C5 C6 1.520(17) . ?
C5 H5 0.9800 . ?
C6 H6A 0.9700 . ?
C6 H6B 0.9700 . ?
C7 C8 1.527(14) . ?
C7 H7A 0.9800 . ?
C8 C9 1.497(15) . ?
C8 H8A 0.9800 . ?
C9 C10 1.517(14) . ?
C9 H9A 0.9800 . ?
C10 C11 1.540(14) . ?
C10 H10 0.9800 . ?
C11 C12 1.534(15) . ?
C11 H11 0.9800 . ?
C12 H12A 0.9700 . ?
C12 H12B 0.9700 . ?
C13 C14 1.526(15) . ?
C13 H13A 0.9800 . ?
C14 C15 1.512(15) . ?
C14 H14A 0.9800 . ?
C15 C16 1.506(14) . ?
C15 H15 0.9800 . ?
C16 C17 1.530(15) . ?
C16 H16 0.9800 . ?
C17 C18 1.506(18) . ?
C17 H17A 0.9800 . ?
C18 H18A 0.9700 . ?
C18 H18B 0.9700 . ?
C19 C20 1.492(15) . ?
C19 H19A 0.9800 . ?
C20 C21 1.517(15) . ?
C20 H20 0.9800 . ?
C21 C22 1.495(14) . ?
C21 H21 0.9800 . ?
C22 C23 1.543(15) . ?
C22 H22A 0.9800 . ?
C23 C24 1.501(16) . ?
C23 H23A 0.9800 . ?
C24 H24A 0.9700 . ?
C24 H24B 0.9700 . ?
C25 C26 1.511(17) . ?
C25 H25 0.9800 . ?
C26 C27 1.482(15) . ?
C26 H26 0.9800 . ?
C27 C28 1.517(14) . ?
C27 H27A 0.9800 . ?
C28 C29 1.552(17) . ?
C28 H28A 0.9800 . ?
C29 C30 1.531(18) . ?
C29 H29A 0.9800 . ?
C30 H30A 0.9700 . ?
C30 H30B 0.9700 . ?
C31 C32 1.513(14) . ?
C31 H31 0.9800 . ?
C32 C33 1.508(14) . ?
C32 H32A 0.9800 . ?
C33 C34 1.502(14) . ?
C33 H33A 0.9800 . ?
C34 C35 1.535(14) . ?
C34 H34A 0.9800 . ?
C35 C36 1.515(15) . ?
C35 H35 0.9800 . ?
C36 H36A 0.9700 . ?
C36 H36B 0.9700 . ?
C37 C38 1.533(14) . ?
C37 H37A 0.9800 . ?
C38 C39 1.496(14) . ?
C38 H38A 0.9800 . ?
C39 C40 1.513(14) . ?
C39 H39 0.9800 . ?
C40 C41 1.540(14) . ?
C40 H40 0.9800 . ?
C41 C42 1.509(16) . ?
C41 H41 0.9800 . ?
C42 H42A 0.9700 . ?
C42 H42B 0.9700 . ?
C43 C44 1.525(15) . ?
C43 H43A 0.9800 . ?
C44 C45 1.509(15) . ?
C44 H44A 0.9800 . ?
C45 C46 1.509(14) . ?
C45 H45 0.9800 . ?
C46 C47 1.489(15) . ?
C46 H46 0.9800 . ?
C47 C48 1.508(16) . ?
C47 H47A 0.9800 . ?
C48 H48A 0.9700 . ?
C48 H48B 0.9700 . ?
C49 C50 1.520(15) . ?
C49 H49A 0.9800 . ?
C50 C51 1.532(14) . ?
C50 H50 0.9800 . ?
C51 C52 1.512(14) . ?
C51 H51 0.9800 . ?
C52 C53 1.533(15) . ?
C52 H52A 0.9800 . ?
C53 C54 1.514(15) . ?
C53 H53A 0.9800 . ?
C54 H54A 0.9700 . ?
C54 H54B 0.9700 . ?
C55 C56 1.514(14) . ?
C55 H55 0.9800 . ?
C56 C57 1.507(15) . ?
C56 H56 0.9800 . ?
C57 C58 1.497(14) . ?
C57 H57A 0.9800 . ?
C58 C59 1.536(14) . ?
C58 H58A 0.9800 . ?
C59 C60 1.516(15) . ?
C59 H59 0.9800 . ?
C60 H60A 0.9700 . ?
C60 H60B 0.9700 . ?
C61 C62 1.522(14) . ?
C61 H61 0.9800 . ?
C62 C63 1.514(13) . ?
C62 H62A 0.9800 . ?
C63 C64 1.517(14) . ?
C63 H63A 0.9800 . ?
C64 C65 1.531(15) . ?
C64 H64A 0.9800 . ?
C65 C66 1.486(16) . ?
C65 H65 0.9800 . ?
C66 H66A 0.9700 . ?
C66 H66B 0.9700 . ?
C67 C68 1.530(16) . ?
C67 H67A 0.9800 . ?
C68 C69 1.502(14) . ?
C68 H68A 0.9800 . ?
C69 C70 1.523(14) . ?
C69 H69A 0.9800 . ?
C70 C71 1.502(15) . ?
C70 H70 0.9800 . ?
C71 C72 1.537(17) . ?
C71 H71 0.9800 . ?
C72 H72A 0.9700 . ?
C72 H72B 0.9700 . ?
C73 C74 1.528(14) . ?
C73 H73 0.9800 . ?
C74 C75 1.513(14) . ?
C74 H74 0.9800 . ?
C75 C76 1.519(14) . ?
C75 H75 0.9800 . ?
C76 C77 1.513(14) . ?
C76 H76 0.9800 . ?
C77 C78 1.499(15) . ?
C77 H77 0.9800 . ?
C78 H78A 0.9700 . ?
C78 H78B 0.9700 . ?
C79 C80 1.519(16) . ?
C79 H79 0.9800 . ?
C80 C81 1.520(15) . ?
C80 H80 0.9800 . ?
C81 C82 1.497(14) . ?
C81 H81 0.9800 . ?
C82 C83 1.557(15) . ?
C82 H82 0.9800 . ?
C83 C84 1.521(18) . ?
C83 H83 0.9800 . ?
C84 H84A 0.9700 . ?
C84 H84B 0.9700 . ?
C101 C102 1.3900 . ?
C101 C106 1.3900 . ?
C101 O71 1.427(12) . ?
C102 C103 1.3900 . ?
C102 H102 0.9300 . ?
C103 C104 1.3900 . ?
C103 H103 0.9300 . ?
C104 C105 1.3900 . ?
C104 N1 1.427(7) . ?
C105 C106 1.3900 . ?
C105 H105 0.9300 . ?
C106 H106 0.9300 . ?
C111 C112 1.3898 . ?
C111 C116 1.3902 . ?
C111 H111 0.9300 . ?
C112 C113 1.3900 . ?
C112 H112 0.9300 . ?
C113 C114 1.3900 . ?
C113 H113 0.9300 . ?
C114 C115 1.3899 . ?
C114 N2 1.430(7) . ?
C115 C116 1.3901 . ?
C115 H115 0.9300 . ?
C116 H116 0.9300 . ?
C121 O72 1.352(11) . ?
C121 C122 1.3900 . ?
C121 C126 1.3901 . ?
C122 C123 1.3900 . ?
C122 H122 0.9300 . ?
C123 C124 1.3897 . ?
C123 H123 0.9300 . ?
C124 C125 1.3898 . ?
C124 N3 1.462(7) . ?
C125 C126 1.3902 . ?
C125 H125 0.9300 . ?
C126 H126 0.9300 . ?
C131 C132 1.3896 . ?
C131 C136 1.3903 . ?
C131 H131 0.9300 . ?
C132 C133 1.3899 . ?
C132 H132 0.9300 . ?
C133 C134 1.3900 . ?
C133 H133 0.9300 . ?
C134 C135 1.3902 . ?
C134 N4 1.477(7) . ?
C135 C136 1.3899 . ?
C135 H135 0.9300 . ?
C136 H136 0.9300 . ?
N1 N2 1.069(6) . ?
N3 N4 1.127(6) . ?
O71 H71A 0.8200 . ?
O72 H72 0.8200 . ?
O93 O94 1.80(13) . ?

loop_
_geom_torsion_atom_site_label_1
_geom_torsion_atom_site_label_2
_geom_torsion_atom_site_label_3
_geom_torsion_atom_site_label_4
_geom_torsion
_geom_torsion_site_symmetry_1
_geom_torsion_site_symmetry_2
_geom_torsion_site_symmetry_3
_geom_torsion_site_symmetry_4
_geom_torsion_publ_flag
C5 O5 C1 O1 60.4(10) . . . . ?
C5 O5 C1 C2 -59.6(11) . . . . ?
C40 O1 C1 O5 111.4(9) . . . . ?
C40 O1 C1 C2 -127.1(9) . . . . ?
O5 C1 C2 O2 -178.8(8) . . . . ?
O1 C1 C2 O2 59.5(11) . . . . ?
O5 C1 C2 C3 56.7(11) . . . . ?
O1 C1 C2 C3 -65.0(11) . . . . ?
O2 C2 C3 O3 58.7(11) . . . . ?
C1 C2 C3 O3 -177.4(8) . . . . ?
O2 C2 C3 C4 179.7(9) . . . . ?
C1 C2 C3 C4 -56.4(11) . . . . ?
C7 O6 C4 C3 125.1(9) . . . . ?
C7 O6 C4 C5 -117.0(9) . . . . ?
O3 C3 C4 O6 -67.7(11) . . . . ?
C2 C3 C4 O6 172.1(8) . . . . ?
O3 C3 C4 C5 176.2(9) . . . . ?
C2 C3 C4 C5 56.0(11) . . . . ?
C1 O5 C5 C6 178.4(11) . . . . ?
C1 O5 C5 C4 58.9(11) . . . . ?
O6 C4 C5 O5 -173.8(8) . . . . ?
C3 C4 C5 O5 -56.9(11) . . . . ?
O6 C4 C5 C6 70.4(13) . . . . ?
C3 C4 C5 C6 -172.7(11) . . . . ?
O5 C5 C6 O4 -62.9(13) . . . . ?
C4 C5 C6 O4 55.7(14) . . . . ?
C11 O10 C7 O6 61.3(10) . . . . ?
C11 O10 C7 C8 -57.7(10) . . . . ?
C4 O6 C7 O10 112.9(9) . . . . ?
C4 O6 C7 C8 -126.4(9) . . . . ?
O10 C7 C8 O7 -178.2(8) . . . . ?
O6 C7 C8 O7 60.5(10) . . . . ?
O10 C7 C8 C9 58.7(11) . . . . ?
O6 C7 C8 C9 -62.6(10) . . . . ?
O7 C8 C9 O8 59.6(10) . . . . ?
C7 C8 C9 O8 -177.6(8) . . . . ?
O7 C8 C9 C10 179.8(8) . . . . ?
C7 C8 C9 C10 -57.4(10) . . . . ?
C13 O11 C10 C9 132.1(8) . . . . ?
C13 O11 C10 C11 -107.5(9) . . . . ?
O8 C9 C10 O11 -65.1(10) . . . . ?
C8 C9 C10 O11 173.0(8) . . . . ?
O8 C9 C10 C11 175.3(8) . . . . ?
C8 C9 C10 C11 53.5(11) . . . . ?
C7 O10 C11 C12 176.7(8) . . . . ?
C7 O10 C11 C10 53.8(11) . . . . ?
O11 C10 C11 O10 -168.9(8) . . . . ?
C9 C10 C11 O10 -50.4(11) . . . . ?
O11 C10 C11 C12 72.5(11) . . . . ?
C9 C10 C11 C12 -169.0(9) . . . . ?
O10 C11 C12 O9 -66.6(11) . . . . ?
C10 C11 C12 O9 55.5(12) . . . . ?
C17 O15 C13 O11 60.8(11) . . . . ?
C17 O15 C13 C14 -58.5(12) . . . . ?
C10 O11 C13 O15 115.2(9) . . . . ?
C10 O11 C13 C14 -124.3(9) . . . . ?
O15 C13 C14 O12 179.4(8) . . . . ?
O11 C13 C14 O12 58.3(11) . . . . ?
O15 C13 C14 C15 55.5(11) . . . . ?
O11 C13 C14 C15 -65.6(11) . . . . ?
O12 C14 C15 O13 59.5(11) . . . . ?
C13 C14 C15 O13 -177.2(8) . . . . ?
O12 C14 C15 C16 -179.5(8) . . . . ?
C13 C14 C15 C16 -56.2(11) . . . . ?
C19 O16 C16 C15 123.5(9) . . . . ?
C19 O16 C16 C17 -117.6(10) . . . . ?
O13 C15 C16 O16 -64.0(11) . . . . ?
C14 C15 C16 O16 176.1(8) . . . . ?
O13 C15 C16 C17 177.6(9) . . . . ?
C14 C15 C16 C17 57.8(12) . . . . ?
C13 O15 C17 C18 -176.6(12) . . . . ?
C13 O15 C17 C16 59.5(12) . . . . ?
O16 C16 C17 O15 -175.3(8) . . . . ?
C15 C16 C17 O15 -57.9(12) . . . . ?
O16 C16 C17 C18 64.1(15) . . . . ?
C15 C16 C17 C18 -178.6(13) . . . . ?
O15 C17 C18 O14 -65.7(15) . . . . ?
C16 C17 C18 O14 55.0(18) . . . . ?
C23 O20 C19 O16 59.2(11) . . . . ?
C23 O20 C19 C20 -59.7(11) . . . . ?
C16 O16 C19 O20 110.4(9) . . . . ?
C16 O16 C19 C20 -130.3(9) . . . . ?
O20 C19 C20 O17 -178.0(7) . . . . ?
O16 C19 C20 O17 61.8(10) . . . . ?
O20 C19 C20 C21 59.2(10) . . . . ?
O16 C19 C20 C21 -61.0(10) . . . . ?
O17 C20 C21 O18 60.3(11) . . . . ?
C19 C20 C21 O18 -177.7(8) . . . . ?
O17 C20 C21 C22 -178.4(8) . . . . ?
C19 C20 C21 C22 -56.3(11) . . . . ?
C25 O21 C22 C21 129.0(9) . . . . ?
C25 O21 C22 C23 -108.5(10) . . . . ?
O18 C21 C22 O21 -64.8(10) . . . . ?
C20 C21 C22 O21 172.2(8) . . . . ?
O18 C21 C22 C23 174.1(8) . . . . ?
C20 C21 C22 C23 51.1(11) . . . . ?
C19 O20 C23 C24 179.4(9) . . . . ?
C19 O20 C23 C22 55.1(11) . . . . ?
O21 C22 C23 O20 -170.1(8) . . . . ?
C21 C22 C23 O20 -50.1(11) . . . . ?
O21 C22 C23 C24 69.6(11) . . . . ?
C21 C22 C23 C24 -170.5(9) . . . . ?
O20 C23 C24 O19 -68.5(14) . . . . ?
C22 C23 C24 O19 53.8(16) . . . . ?
C29 O25 C25 O21 61.5(13) . . . . ?
C29 O25 C25 C26 -58.2(13) . . . . ?
C22 O21 C25 O25 114.9(10) . . . . ?
C22 O21 C25 C26 -124.0(9) . . . . ?
O25 C25 C26 O22 -177.8(8) . . . . ?
O21 C25 C26 O22 60.9(11) . . . . ?
O25 C25 C26 C27 57.0(11) . . . . ?
O21 C25 C26 C27 -64.3(11) . . . . ?
O22 C26 C27 O23 57.8(12) . . . . ?
C25 C26 C27 O23 -178.0(8) . . . . ?
O22 C26 C27 C28 179.7(9) . . . . ?
C25 C26 C27 C28 -56.2(11) . . . . ?
C31 O26 C28 C27 121.0(9) . . . . ?
C31 O26 C28 C29 -119.4(9) . . . . ?
O23 C27 C28 O26 -64.4(11) . . . . ?
C26 C27 C28 O26 173.7(9) . . . . ?
O23 C27 C28 C29 175.5(9) . . . . ?
C26 C27 C28 C29 53.7(12) . . . . ?
C25 O25 C29 C30 178.0(12) . . . . ?
C25 O25 C29 C28 57.4(13) . . . . ?
O26 C28 C29 O25 -174.3(8) . . . . ?
C27 C28 C29 O25 -53.9(12) . . . . ?
O26 C28 C29 C30 68.2(13) . . . . ?
C27 C28 C29 C30 -171.4(11) . . . . ?
O25 C29 C30 O24 -64.0(16) . . . . ?
C28 C29 C30 O24 57.0(16) . . . . ?
C28 O26 C31 O30 111.6(9) . . . . ?
C28 O26 C31 C32 -124.7(9) . . . . ?
C35 O30 C31 O26 61.9(10) . . . . ?
C35 O30 C31 C32 -60.9(10) . . . . ?
O26 C31 C32 O27 59.9(10) . . . . ?
O30 C31 C32 O27 -175.9(7) . . . . ?
O26 C31 C32 C33 -62.6(10) . . . . ?
O30 C31 C32 C33 61.6(9) . . . . ?
O27 C32 C33 O28 58.9(10) . . . . ?
C31 C32 C33 O28 -179.6(8) . . . . ?
O27 C32 C33 C34 -179.8(8) . . . . ?
C31 C32 C33 C34 -58.3(10) . . . . ?
C37 O31 C34 C33 130.2(9) . . . . ?
C37 O31 C34 C35 -109.0(9) . . . . ?
O28 C33 C34 O31 -66.0(10) . . . . ?
C32 C33 C34 O31 173.9(8) . . . . ?
O28 C33 C34 C35 175.0(8) . . . . ?
C32 C33 C34 C35 55.0(10) . . . . ?
C31 O30 C35 C36 179.9(8) . . . . ?
C31 O30 C35 C34 55.2(10) . . . . ?
O31 C34 C35 O30 -171.5(7) . . . . ?
C33 C34 C35 O30 -52.1(10) . . . . ?
O31 C34 C35 C36 68.2(10) . . . . ?
C33 C34 C35 C36 -172.4(8) . . . . ?
O30 C35 C36 O29 -68.8(10) . . . . ?
C34 C35 C36 O29 53.7(12) . . . . ?
C34 O31 C37 O35 117.9(8) . . . . ?
C34 O31 C37 C38 -121.6(9) . . . . ?
C41 O35 C37 O31 62.3(10) . . . . ?
C41 O35 C37 C38 -57.3(11) . . . . ?
O31 C37 C38 O32 58.0(10) . . . . ?
O35 C37 C38 O32 177.8(8) . . . . ?
O31 C37 C38 C39 -63.8(10) . . . . ?
O35 C37 C38 C39 56.1(10) . . . . ?
O32 C38 C39 O33 61.0(10) . . . . ?
C37 C38 C39 O33 -178.9(8) . . . . ?
O32 C38 C39 C40 -176.8(8) . . . . ?
C37 C38 C39 C40 -56.7(10) . . . . ?
C1 O1 C40 C39 128.8(9) . . . . ?
C1 O1 C40 C41 -110.7(9) . . . . ?
O33 C39 C40 O1 -60.9(10) . . . . ?
C38 C39 C40 O1 176.4(8) . . . . ?
O33 C39 C40 C41 178.5(8) . . . . ?
C38 C39 C40 C41 55.8(10) . . . . ?
C37 O35 C41 C42 178.5(9) . . . . ?
C37 O35 C41 C40 56.5(11) . . . . ?
O1 C40 C41 O35 -174.0(7) . . . . ?
C39 C40 C41 O35 -54.0(10) . . . . ?
O1 C40 C41 C42 68.3(11) . . . . ?
C39 C40 C41 C42 -171.7(9) . . . . ?
O35 C41 C42 O34 -62.3(12) . . . . ?
C40 C41 C42 O34 58.3(12) . . . . ?
C47 O40 C43 O36 60.5(11) . . . . ?
C47 O40 C43 C44 -58.3(11) . . . . ?
C82 O36 C43 O40 117.4(9) . . . . ?
C82 O36 C43 C44 -123.2(8) . . . . ?
O40 C43 C44 O37 -174.5(8) . . . . ?
O36 C43 C44 O37 64.3(10) . . . . ?
O40 C43 C44 C45 59.2(11) . . . . ?
O36 C43 C44 C45 -62.1(10) . . . . ?
O37 C44 C45 O38 56.7(12) . . . . ?
C43 C44 C45 O38 -176.7(8) . . . . ?
O37 C44 C45 C46 177.6(9) . . . . ?
C43 C44 C45 C46 -55.8(12) . . . . ?
C49 O41 C46 C47 -110.8(10) . . . . ?
C49 O41 C46 C45 127.2(10) . . . . ?
O38 C45 C46 O41 -67.1(11) . . . . ?
C44 C45 C46 O41 170.9(9) . . . . ?
O38 C45 C46 C47 173.2(8) . . . . ?
C44 C45 C46 C47 51.1(12) . . . . ?
C43 O40 C47 C46 54.6(11) . . . . ?
C43 O40 C47 C48 177.9(9) . . . . ?
O41 C46 C47 O40 -168.6(8) . . . . ?
C45 C46 C47 O40 -49.3(11) . . . . ?
O41 C46 C47 C48 71.4(11) . . . . ?
C45 C46 C47 C48 -169.3(10) . . . . ?
O40 C47 C48 O39 58.9(14) . . . . ?
C46 C47 C48 O39 -177.9(10) . . . . ?
C53 O45 C49 O41 60.4(11) . . . . ?
C53 O45 C49 C50 -58.5(11) . . . . ?
C46 O41 C49 O45 115.6(9) . . . . ?
C46 O41 C49 C50 -123.5(9) . . . . ?
O45 C49 C50 O42 -177.3(8) . . . . ?
O41 C49 C50 O42 62.0(11) . . . . ?
O45 C49 C50 C51 59.0(11) . . . . ?
O41 C49 C50 C51 -61.8(10) . . . . ?
O42 C50 C51 O43 59.1(10) . . . . ?
C49 C50 C51 O43 -177.3(8) . . . . ?
O42 C50 C51 C52 178.7(8) . . . . ?
C49 C50 C51 C52 -57.7(10) . . . . ?
C55 O46 C52 C51 130.8(9) . . . . ?
C55 O46 C52 C53 -107.8(9) . . . . ?
O43 C51 C52 O46 -65.2(10) . . . . ?
C50 C51 C52 O46 175.0(8) . . . . ?
O43 C51 C52 C53 175.1(8) . . . . ?
C50 C51 C52 C53 55.3(10) . . . . ?
C49 O45 C53 C54 177.6(8) . . . . ?
C49 O45 C53 C52 54.3(11) . . . . ?
O46 C52 C53 O45 -171.2(7) . . . . ?
C51 C52 C53 O45 -52.2(11) . . . . ?
O46 C52 C53 C54 69.9(11) . . . . ?
C51 C52 C53 C54 -171.1(9) . . . . ?
O45 C53 C54 O44 -69.8(11) . . . . ?
C52 C53 C54 O44 51.5(12) . . . . ?
C52 O46 C55 O50 113.3(9) . . . . ?
C52 O46 C55 C56 -123.6(9) . . . . ?
C59 O50 C55 O46 63.8(11) . . . . ?
C59 O50 C55 C56 -58.4(11) . . . . ?
O46 C55 C56 O47 59.1(11) . . . . ?
O50 C55 C56 O47 -177.6(8) . . . . ?
O46 C55 C56 C57 -66.8(11) . . . . ?
O50 C55 C56 C57 56.5(11) . . . . ?
O47 C56 C57 O48 58.9(11) . . . . ?
C55 C56 C57 O48 -176.7(8) . . . . ?
O47 C56 C57 C58 178.9(8) . . . . ?
C55 C56 C57 C58 -56.7(11) . . . . ?
C61 O51 C58 C57 127.5(9) . . . . ?
C61 O51 C58 C59 -112.5(9) . . . . ?
O48 C57 C58 O51 -62.1(10) . . . . ?
C56 C57 C58 O51 177.4(8) . . . . ?
O48 C57 C58 C59 177.6(8) . . . . ?
C56 C57 C58 C59 57.1(11) . . . . ?
C55 O50 C59 C60 178.3(9) . . . . ?
C55 O50 C59 C58 58.3(11) . . . . ?
O51 C58 C59 O50 -176.5(8) . . . . ?
C57 C58 C59 O50 -56.8(11) . . . . ?
O51 C58 C59 C60 66.2(11) . . . . ?
C57 C58 C59 C60 -174.1(9) . . . . ?
O50 C59 C60 O49 -68.7(12) . . . . ?
C58 C59 C60 O49 50.5(13) . . . . ?
C65 O55 C61 O51 62.4(11) . . . . ?
C65 O55 C61 C62 -57.6(10) . . . . ?
C58 O51 C61 O55 108.9(9) . . . . ?
C58 O51 C61 C62 -128.3(8) . . . . ?
O55 C61 C62 O52 -177.3(7) . . . . ?
O51 C61 C62 O52 59.7(10) . . . . ?
O55 C61 C62 C63 58.5(10) . . . . ?
O51 C61 C62 C63 -64.5(10) . . . . ?
O52 C62 C63 O53 61.2(10) . . . . ?
C61 C62 C63 O53 -175.2(7) . . . . ?
O52 C62 C63 C64 179.7(8) . . . . ?
C61 C62 C63 C64 -56.6(10) . . . . ?
C67 O56 C64 C63 129.6(9) . . . . ?
C67 O56 C64 C65 -109.5(10) . . . . ?
O53 C63 C64 O56 -67.1(9) . . . . ?
C62 C63 C64 O56 172.8(7) . . . . ?
O53 C63 C64 C65 173.9(8) . . . . ?
C62 C63 C64 C65 53.9(10) . . . . ?
C61 O55 C65 C66 178.1(9) . . . . ?
C61 O55 C65 C64 52.6(11) . . . . ?
O56 C64 C65 O55 -167.9(7) . . . . ?
C63 C64 C65 O55 -49.7(11) . . . . ?
O56 C64 C65 C66 70.7(12) . . . . ?
C63 C64 C65 C66 -171.2(10) . . . . ?
O55 C65 C66 O54 -64.3(12) . . . . ?
C64 C65 C66 O54 59.0(14) . . . . ?
C71 O60 C67 O56 61.2(12) . . . . ?
C71 O60 C67 C68 -59.3(12) . . . . ?
C64 O56 C67 O60 113.8(9) . . . . ?
C64 O56 C67 C68 -124.7(9) . . . . ?
O60 C67 C68 O57 -179.0(8) . . . . ?
O56 C67 C68 O57 59.0(11) . . . . ?
O60 C67 C68 C69 57.8(11) . . . . ?
O56 C67 C68 C69 -64.3(10) . . . . ?
O57 C68 C69 O58 59.5(11) . . . . ?
C67 C68 C69 O58 -177.0(8) . . . . ?
O57 C68 C69 C70 -179.4(8) . . . . ?
C67 C68 C69 C70 -55.8(11) . . . . ?
C73 O61 C70 C71 -118.0(9) . . . . ?
C73 O61 C70 C69 122.1(9) . . . . ?
O58 C69 C70 O61 -64.8(10) . . . . ?
C68 C69 C70 O61 174.1(8) . . . . ?
O58 C69 C70 C71 176.2(9) . . . . ?
C68 C69 C70 C71 55.1(11) . . . . ?
C67 O60 C71 C70 57.9(12) . . . . ?
C67 O60 C71 C72 179.4(10) . . . . ?
O61 C70 C71 O60 -172.0(7) . . . . ?
C69 C70 C71 O60 -54.0(11) . . . . ?
O61 C70 C71 C72 70.7(13) . . . . ?
C69 C70 C71 C72 -171.3(11) . . . . ?
O60 C71 C72 O59 59.3(17) . . . . ?
C70 C71 C72 O59 179.5(13) . . . . ?
C70 O61 C73 O65 110.5(8) . . . . ?
C70 O61 C73 C74 -129.0(8) . . . . ?
C77 O65 C73 O61 60.2(10) . . . . ?
C77 O65 C73 C74 -60.1(10) . . . . ?
O61 C73 C74 O62 63.9(10) . . . . ?
O65 C73 C74 O62 -175.1(7) . . . . ?
O61 C73 C74 C75 -59.4(10) . . . . ?
O65 C73 C74 C75 61.7(10) . . . . ?
O62 C74 C75 O63 59.0(11) . . . . ?
C73 C74 C75 O63 -179.0(8) . . . . ?
O62 C74 C75 C76 179.1(8) . . . . ?
C73 C74 C75 C76 -59.0(10) . . . . ?
C79 O66 C76 C77 -112.0(10) . . . . ?
C79 O66 C76 C75 125.7(9) . . . . ?
O63 C75 C76 O66 -65.8(10) . . . . ?
C74 C75 C76 O66 175.2(8) . . . . ?
O63 C75 C76 C77 174.4(8) . . . . ?
C74 C75 C76 C77 55.4(10) . . . . ?
C73 O65 C77 C78 178.1(8) . . . . ?
C73 O65 C77 C76 54.8(10) . . . . ?
O66 C76 C77 O65 -171.9(7) . . . . ?
C75 C76 C77 O65 -52.0(10) . . . . ?
O66 C76 C77 C78 69.1(11) . . . . ?
C75 C76 C77 C78 -170.9(9) . . . . ?
O65 C77 C78 O64 -62.1(12) . . . . ?
C76 C77 C78 O64 59.4(12) . . . . ?
C76 O66 C79 O70 118.1(9) . . . . ?
C76 O66 C79 C80 -120.5(9) . . . . ?
C83 O70 C79 O66 64.3(12) . . . . ?
C83 O70 C79 C80 -56.9(12) . . . . ?
O66 C79 C80 O67 57.1(11) . . . . ?
O70 C79 C80 O67 179.6(9) . . . . ?
O66 C79 C80 C81 -66.2(11) . . . . ?
O70 C79 C80 C81 56.3(11) . . . . ?
O67 C80 C81 O68 57.2(11) . . . . ?
C79 C80 C81 O68 -179.1(8) . . . . ?
O67 C80 C81 C82 177.8(8) . . . . ?
C79 C80 C81 C82 -58.6(11) . . . . ?
C43 O36 C82 C81 125.8(9) . . . . ?
C43 O36 C82 C83 -115.0(9) . . . . ?
O68 C81 C82 O36 -62.0(10) . . . . ?
C80 C81 C82 O36 176.2(8) . . . . ?
O68 C81 C82 C83 179.1(9) . . . . ?
C80 C81 C82 C83 57.3(11) . . . . ?
C79 O70 C83 C84 175.5(10) . . . . ?
C79 O70 C83 C82 56.4(13) . . . . ?
O36 C82 C83 O70 -174.1(8) . . . . ?
C81 C82 C83 O70 -55.4(12) . . . . ?
O36 C82 C83 C84 71.2(14) . . . . ?
C81 C82 C83 C84 -170.1(11) . . . . ?
O70 C83 C84 O69 -56.9(14) . . . . ?
C82 C83 C84 O69 61.4(15) . . . . ?
C106 C101 C102 C103 0.0 . . . . ?
O71 C101 C102 C103 -171.1(9) . . . . ?
C101 C102 C103 C104 0.0 . . . . ?
C102 C103 C104 C105 0.0 . . . . ?
C102 C103 C104 N1 -179.94(14) . . . . ?
C103 C104 C105 C106 0.0 . . . . ?
N1 C104 C105 C106 179.96(9) . . . . ?
C104 C105 C106 C101 0.0 . . . . ?
C102 C101 C106 C105 0.0 . . . . ?
O71 C101 C106 C105 170.6(10) . . . . ?
C116 C111 C112 C113 0.0 . . . . ?
C111 C112 C113 C114 0.0 . . . . ?
C112 C113 C114 C115 0.0 . . . . ?
C112 C113 C114 N2 179.88(9) . . . . ?
C113 C114 C115 C116 0.0 . . . . ?
N2 C114 C115 C116 -179.79(14) . . . . ?
C114 C115 C116 C111 0.0 . . . . ?
C112 C111 C116 C115 0.0 . . . . ?
O72 C121 C122 C123 173.1(8) . . . . ?
C126 C121 C122 C123 0.0 . . . . ?
C121 C122 C123 C124 0.0 . . . . ?
C122 C123 C124 C125 0.0 . . . . ?
C122 C123 C124 N3 179.92(10) . . . . ?
C123 C124 C125 C126 0.0 . . . . ?
N3 C124 C125 C126 -179.89(11) . . . . ?
O72 C121 C126 C125 -173.0(8) . . . . ?
C122 C121 C126 C125 0.0 . . . . ?
C124 C125 C126 C121 0.0 . . . . ?
C136 C131 C132 C133 0.0 . . . . ?
C131 C132 C133 C134 0.0 . . . . ?
C132 C133 C134 C135 0.0 . . . . ?
C132 C133 C134 N4 -179.98(11) . . . . ?
C133 C134 C135 C136 0.0 . . . . ?
N4 C134 C135 C136 179.96(10) . . . . ?
C134 C135 C136 C131 0.0 . . . . ?
C132 C131 C136 C135 0.0 . . . . ?
C105 C104 N1 N2 -177.1(3) . . . . ?
C103 C104 N1 N2 2.8(4) . . . . ?
C104 N1 N2 C114 164.8(2) . . . . ?
C115 C114 N2 N1 -8.5(4) . . . . ?
C113 C114 N2 N1 171.7(3) . . . . ?
C123 C124 N3 N4 -169.1(2) . . . . ?
C125 C124 N3 N4 10.8(3) . . . . ?
C124 N3 N4 C134 169.24(19) . . . . ?
C133 C134 N4 N3 0.2(3) . . . . ?
C135 C134 N4 N3 -179.82(19) . . . . ?
